data_7133702
loop_
_publ_author_name
'Hinz, Alexander'
'Winkler, Lucas'
'Sun, Xiaofei'

_publ_section_title
;
 CO reduction by calcium and ytterbium hydride complexes with a bulky
 monodentate carbazolyl ligand.
;
_journal_issue 80
_journal_name_full 'Chemical communications (Cambridge, England)'
_journal_page_first 11291
_journal_page_last 11294
_journal_paper_doi 10.1039/d4cc03714f
_journal_volume 60
_journal_year 2024
_chemical_formula_moiety 'C54 H82 Ca N2 Si2'
_chemical_formula_sum 'C54 H82 Ca N2 Si2'
_chemical_formula_weight 855.47
_space_group_crystal_system monoclinic
_space_group_IT_number 14
_space_group_name_Hall '-P 2yn'
_space_group_name_H-M_alt 'P 1 21/n 1'
_atom_sites_solution_hydrogens geom
_audit_creation_method SHELXL-2018/3
_audit_update_record
;
2022-01-29 deposited with the CCDC.	2024-09-09 downloaded from the CCDC.
;
_cell_angle_alpha 90
_cell_angle_beta 91.354(4)
_cell_angle_gamma 90
_cell_formula_units_Z 4
_cell_length_a 16.4998(8)
_cell_length_b 16.2635(10)
_cell_length_c 20.1945(10)
_cell_measurement_reflns_used 29127
_cell_measurement_temperature 200(2)
_cell_measurement_theta_max 29.63
_cell_measurement_theta_min 1.57
_cell_volume 5417.6(5)
_computing_cell_refinement
;
X-Area Recipe 1.33.0.0 (STOE, 2015)
;
_computing_data_collection
;
X-Area WinXpose 2.0.22.0 (STOE, 2016)
;
_computing_data_reduction
;
X-Area Integrate 1.73.0.0 (STOE, 2018)
X-Area LANA 1.72.3.0 (STOE, 2018)
;
_computing_publication_material
;
STOE & Cie GmbH, X-Area, software package for collecting single-crystal or
multi-domain crystal data on STOE area-detector diffractometers, for image 
processing, for the correction and scaling of reflection intensities and 
for outlier rejection, version 1.82, Darmstadt 2018
;
_diffrn_ambient_temperature 200(2)
_diffrn_detector 'image plate (34 cm diameter)'
_diffrn_detector_area_resol_mean 6.67
_diffrn_detector_type 'STOE Imaging Plate'
_diffrn_measured_fraction_theta_full 0.998
_diffrn_measured_fraction_theta_max 0.999
_diffrn_measurement_details ' 154 frames, detector distance = 100 mm'
_diffrn_measurement_device '2-circle diffractometer'
_diffrn_measurement_device_type 'STOE IPDS II'
_diffrn_measurement_method 'rotation method, \w scans'
_diffrn_radiation_collimation '0.5 mm diameter, monocapillary'
_diffrn_radiation_monochromator 'plane graphite'
_diffrn_radiation_polarisn_norm 0
_diffrn_radiation_probe x-ray
_diffrn_radiation_type MoK\a
_diffrn_radiation_wavelength 0.71073
_diffrn_reflns_av_R_equivalents 0.0312
_diffrn_reflns_av_unetI/netI 0.0301
_diffrn_reflns_Laue_measured_fraction_full 0.998
_diffrn_reflns_Laue_measured_fraction_max 0.999
_diffrn_reflns_limit_h_max 22
_diffrn_reflns_limit_h_min -19
_diffrn_reflns_limit_k_max 22
_diffrn_reflns_limit_k_min -22
_diffrn_reflns_limit_l_max 27
_diffrn_reflns_limit_l_min -27
_diffrn_reflns_number 36337
_diffrn_reflns_point_group_measured_fraction_full 0.998
_diffrn_reflns_point_group_measured_fraction_max 0.999
_diffrn_reflns_theta_full 25.242
_diffrn_reflns_theta_max 28.999
_diffrn_reflns_theta_min 1.576
_diffrn_source 'sealed X-ray tube, 12 x 0.4 mm long-fine focus'
_diffrn_source_current 40
_diffrn_source_power 2.000
_diffrn_source_voltage 50
_exptl_absorpt_coefficient_mu 0.194
_exptl_absorpt_correction_T_max 1.0000
_exptl_absorpt_correction_T_min 0.8776
_exptl_absorpt_correction_type multi-scan
_exptl_absorpt_process_details
;
STOE LANA, absorption correction by scaling of reflection intensities.
J. Koziskova, F. Hahn, J. Richter, J. Kozisek, "Comparison of different
absorption corrections on the model structure of tetrakis(\m~2~-acetato)-
diaqua-di-copper(II)", Acta Chimica Slovaca, vol. 9, no. 2, 2016, pp. 136 - 140.
;
_exptl_crystal_colour yellow
_exptl_crystal_density_diffrn 1.049
_exptl_crystal_description block
_exptl_crystal_F_000 1872
_exptl_crystal_size_max 0.450
_exptl_crystal_size_mid 0.350
_exptl_crystal_size_min 0.250
_refine_diff_density_max 0.290
_refine_diff_density_min -0.395
_refine_diff_density_rms 0.044
_refine_ls_extinction_method none
_refine_ls_goodness_of_fit_ref 1.035
_refine_ls_hydrogen_treatment constr
_refine_ls_matrix_type full
_refine_ls_number_parameters 793
_refine_ls_number_reflns 14389
_refine_ls_number_restraints 1321
_refine_ls_restrained_S_all 1.023
_refine_ls_R_factor_all 0.0756
_refine_ls_R_factor_gt 0.0497
_refine_ls_shift/su_max 0.001
_refine_ls_shift/su_mean 0.000
_refine_ls_structure_factor_coef Fsqd
_refine_ls_weighting_details 'w=1/[\s^2^(Fo^2^)+(0.0705P)^2^+1.2183P] where P=(Fo^2^+2Fc^2^)/3'
_refine_ls_weighting_scheme calc
_refine_ls_wR_factor_gt 0.1292
_refine_ls_wR_factor_ref 0.1465
_reflns_Friedel_coverage 0.000
_reflns_number_gt 10093
_reflns_number_total 14389
_reflns_threshold_expression 'I > 2\s(I)'
_cod_data_source_file d4cc03714f2.cif
_cod_data_source_block AH982F
_cod_depositor_comments 'Adding full bibliography for 7133694--7133703.cif.'
_cod_original_sg_symbol_H-M 'P 21/n'
_cod_database_code 7133702
_shelx_shelxl_version_number 2018/3
_shelx_space_group_comment
;
The symmetry employed for this shelxl refinement is uniquely defined
by the following loop, which should always be used as a source of
symmetry information in preference to the above space-group names.
They are only intended as comments.
;
_shelx_estimated_absorpt_t_min 0.918
_shelx_estimated_absorpt_t_max 0.953

loop_
_space_group_symop_operation_xyz
'x, y, z'
'-x+1/2, y+1/2, -z+1/2'
'-x, -y, -z'
'x-1/2, -y-1/2, z-1/2'

loop_
_atom_site_label
_atom_site_type_symbol
_atom_site_fract_x
_atom_site_fract_y
_atom_site_fract_z
_atom_site_U_iso_or_equiv
_atom_site_adp_type
_atom_site_occupancy
_atom_site_site_symmetry_order
_atom_site_calc_flag
_atom_site_refinement_flags_posn
_atom_site_refinement_flags_adp
_atom_site_refinement_flags_occupancy
_atom_site_disorder_assembly
_atom_site_disorder_group
Ca1 Ca 0.48031(5) 0.64618(3) 0.31127(3) 0.05628(19) Uani 0.8628(17) 1 d . . P A .
Ca1B Ca 0.4430(3) 0.6306(2) 0.29026(18) 0.05628(19) Uani 0.1372(17) 1 d . . P A .
Si1 Si 0.54854(3) 0.66822(4) 0.16657(2) 0.05968(15) Uani 1 1 d . . . . .
Si2 Si 0.4252(3) 0.8019(3) 0.2012(2) 0.0628(2) Uani 0.699(5) 1 d D U P A 1
C52 C 0.3296(2) 0.7943(2) 0.2476(2) 0.0816(12) Uani 0.699(5) 1 d D U P A 1
H52A H 0.297109 0.843964 0.239930 0.122 Uiso 0.699(5) 1 calc R U P A 1
H52B H 0.342406 0.788813 0.295010 0.122 Uiso 0.699(5) 1 calc R U P A 1
H52C H 0.298909 0.746045 0.232273 0.122 Uiso 0.699(5) 1 calc R U P A 1
C53 C 0.4760(3) 0.8968(2) 0.2309(3) 0.1043(15) Uani 0.699(5) 1 d D U P A 1
H53A H 0.526526 0.904586 0.207105 0.156 Uiso 0.699(5) 1 calc R U P A 1
H53B H 0.488174 0.892036 0.278451 0.156 Uiso 0.699(5) 1 calc R U P A 1
H53C H 0.440211 0.944000 0.222810 0.156 Uiso 0.699(5) 1 calc R U P A 1
C54 C 0.3937(4) 0.8190(4) 0.1128(2) 0.1204(17) Uani 0.699(5) 1 d D U P A 1
H54A H 0.440015 0.839326 0.088128 0.181 Uiso 0.699(5) 1 calc R U P A 1
H54B H 0.349835 0.859653 0.110598 0.181 Uiso 0.699(5) 1 calc R U P A 1
H54C H 0.374637 0.767081 0.093427 0.181 Uiso 0.699(5) 1 calc R U P A 1
Si2B Si 0.4282(7) 0.8012(8) 0.1992(5) 0.0628(2) Uani 0.301(5) 1 d D U P A 2
C52B C 0.3744(8) 0.8321(8) 0.2748(5) 0.106(3) Uani 0.301(5) 1 d D U P A 2
H52D H 0.338286 0.878449 0.264402 0.159 Uiso 0.301(5) 1 calc R U P A 2
H52E H 0.414014 0.848572 0.309164 0.159 Uiso 0.301(5) 1 calc R U P A 2
H52F H 0.342411 0.785669 0.290664 0.159 Uiso 0.301(5) 1 calc R U P A 2
C53B C 0.4877(6) 0.8922(6) 0.1743(6) 0.095(2) Uani 0.301(5) 1 d D U P A 2
H53D H 0.529903 0.875108 0.143888 0.142 Uiso 0.301(5) 1 calc R U P A 2
H53E H 0.512915 0.917473 0.213727 0.142 Uiso 0.301(5) 1 calc R U P A 2
H53F H 0.451699 0.932052 0.152197 0.142 Uiso 0.301(5) 1 calc R U P A 2
C54B C 0.3504(7) 0.7859(8) 0.1316(6) 0.111(3) Uani 0.301(5) 1 d D U P A 2
H54D H 0.327449 0.839214 0.118537 0.166 Uiso 0.301(5) 1 calc R U P A 2
H54E H 0.307192 0.750142 0.147480 0.166 Uiso 0.301(5) 1 calc R U P A 2
H54F H 0.375797 0.760297 0.093372 0.166 Uiso 0.301(5) 1 calc R U P A 2
N1 N 0.38553(7) 0.66957(7) 0.38958(6) 0.0357(2) Uani 1 1 d . . . . .
N2 N 0.48329(10) 0.71629(10) 0.21530(7) 0.0590(4) Uani 1 1 d . . . . .
C1 C 0.30175(9) 0.66118(8) 0.38797(6) 0.0347(3) Uani 1 1 d . . . . .
C2 C 0.25343(9) 0.61492(9) 0.34362(7) 0.0375(3) Uani 1 1 d . . . . .
C3 C 0.16995(9) 0.61669(9) 0.35082(7) 0.0400(3) Uani 1 1 d . . . . .
H3 H 0.137106 0.585655 0.320718 0.048 Uiso 1 1 calc R U . . .
C4 C 0.13148(9) 0.66210(9) 0.40042(7) 0.0383(3) Uani 1 1 d . . . . .
C5 C 0.18030(9) 0.70846(9) 0.44329(7) 0.0370(3) Uani 1 1 d . . . . .
H5 H 0.156140 0.740287 0.476983 0.044 Uiso 1 1 calc R U . . .
C6 C 0.26428(9) 0.70874(8) 0.43738(6) 0.0344(3) Uani 1 1 d . . . . .
C7 C 0.32979(9) 0.74957(8) 0.47250(6) 0.0342(3) Uani 1 1 d . . . . .
C8 C 0.33394(9) 0.80463(8) 0.52545(7) 0.0367(3) Uani 1 1 d . . . . .
H8 H 0.285593 0.821037 0.546404 0.044 Uiso 1 1 calc R U . . .
C9 C 0.40786(9) 0.83561(9) 0.54777(7) 0.0378(3) Uani 1 1 d . . . . .
C10 C 0.47839(9) 0.80943(9) 0.51554(7) 0.0404(3) Uani 1 1 d . . . . .
H10 H 0.529171 0.831452 0.529870 0.049 Uiso 1 1 calc R U . . .
C11 C 0.47702(9) 0.75310(9) 0.46397(7) 0.0374(3) Uani 1 1 d . . . . .
C12 C 0.40105(9) 0.72335(8) 0.44156(6) 0.0344(3) Uani 1 1 d . . . . .
C13 C 0.28961(9) 0.56244(9) 0.29188(7) 0.0392(3) Uani 1 1 d . . . . .
C14 C 0.34905(10) 0.50473(10) 0.30969(7) 0.0465(4) Uani 1 1 d . . . . .
H14 H 0.370702 0.504468 0.353698 0.056 Uiso 1 1 calc R U . A .
C15 C 0.37713(11) 0.44770(10) 0.26430(8) 0.0487(4) Uani 1 1 d . . . . .
C16 C 0.34827(11) 0.45362(11) 0.19923(8) 0.0503(4) Uani 1 1 d . . . . .
H16 H 0.369000 0.416790 0.167278 0.060 Uiso 1 1 calc R U . . .
C17 C 0.29058(10) 0.51090(11) 0.17885(7) 0.0480(4) Uani 1 1 d . . . . .
C18 C 0.26153(10) 0.56484(10) 0.22656(7) 0.0423(3) Uani 1 1 d . . . . .
H18 H 0.221500 0.604205 0.214003 0.051 Uiso 1 1 calc R U . . .
C19 C 0.4236(6) 0.3688(7) 0.2879(4) 0.0579(8) Uani 0.350(3) 1 d D U P A 1
C20 C 0.4346(7) 0.3615(5) 0.3639(3) 0.0723(17) Uani 0.350(3) 1 d D U P A 1
H20A H 0.465067 0.311414 0.374727 0.108 Uiso 0.350(3) 1 calc R U P A 1
H20B H 0.381292 0.359093 0.384198 0.108 Uiso 0.350(3) 1 calc R U P A 1
H20C H 0.464387 0.409514 0.380879 0.108 Uiso 0.350(3) 1 calc R U P A 1
C21 C 0.5069(6) 0.3693(7) 0.2567(4) 0.0694(19) Uani 0.350(3) 1 d D U P A 1
H21A H 0.500671 0.376781 0.208737 0.104 Uiso 0.350(3) 1 calc R U P A 1
H21B H 0.534315 0.316911 0.265955 0.104 Uiso 0.350(3) 1 calc R U P A 1
H21C H 0.539346 0.414473 0.275519 0.104 Uiso 0.350(3) 1 calc R U P A 1
C22 C 0.3778(8) 0.2926(7) 0.2626(5) 0.0644(19) Uani 0.350(3) 1 d D U P A 1
H22A H 0.370817 0.295840 0.214348 0.097 Uiso 0.350(3) 1 calc R U P A 1
H22B H 0.324569 0.290085 0.282964 0.097 Uiso 0.350(3) 1 calc R U P A 1
H22C H 0.408885 0.243107 0.274324 0.097 Uiso 0.350(3) 1 calc R U P A 1
C19B C 0.4362(6) 0.3794(6) 0.2808(4) 0.0579(8) Uani 0.386(3) 1 d D U P A 2
C20B C 0.3829(6) 0.3018(7) 0.2836(5) 0.072(2) Uani 0.386(3) 1 d D U P A 2
H20D H 0.337339 0.311766 0.312836 0.108 Uiso 0.386(3) 1 calc R U P A 2
H20E H 0.415274 0.255630 0.300785 0.108 Uiso 0.386(3) 1 calc R U P A 2
H20F H 0.362136 0.288603 0.239007 0.108 Uiso 0.386(3) 1 calc R U P A 2
C21B C 0.4778(6) 0.3921(5) 0.3486(4) 0.0701(17) Uani 0.386(3) 1 d D U P A 2
H21D H 0.510053 0.343303 0.360173 0.105 Uiso 0.386(3) 1 calc R U P A 2
H21E H 0.436639 0.400725 0.382110 0.105 Uiso 0.386(3) 1 calc R U P A 2
H21F H 0.513345 0.440258 0.346977 0.105 Uiso 0.386(3) 1 calc R U P A 2
C22B C 0.5023(6) 0.3680(6) 0.2294(4) 0.0689(18) Uani 0.386(3) 1 d D U P A 2
H22D H 0.534735 0.319279 0.240721 0.103 Uiso 0.386(3) 1 calc R U P A 2
H22E H 0.537394 0.416614 0.229351 0.103 Uiso 0.386(3) 1 calc R U P A 2
H22F H 0.476979 0.360840 0.185440 0.103 Uiso 0.386(3) 1 calc R U P A 2
C19C C 0.4361(9) 0.3805(9) 0.2910(6) 0.0579(8) Uani 0.179(3) 1 d D U P A 3
C20C C 0.3852(8) 0.3193(8) 0.3310(9) 0.070(2) Uani 0.179(3) 1 d D U P A 3
H20G H 0.359185 0.348383 0.367227 0.105 Uiso 0.179(3) 1 calc R U P A 3
H20H H 0.343622 0.294539 0.301826 0.105 Uiso 0.179(3) 1 calc R U P A 3
H20I H 0.420595 0.276039 0.349192 0.105 Uiso 0.179(3) 1 calc R U P A 3
C21C C 0.5030(9) 0.4180(9) 0.3353(8) 0.064(3) Uani 0.179(3) 1 d D U P A 3
H21G H 0.478551 0.448096 0.371733 0.095 Uiso 0.179(3) 1 calc R U P A 3
H21H H 0.537740 0.374031 0.353264 0.095 Uiso 0.179(3) 1 calc R U P A 3
H21I H 0.535695 0.455733 0.309092 0.095 Uiso 0.179(3) 1 calc R U P A 3
C22C C 0.4762(11) 0.3340(9) 0.2347(6) 0.070(2) Uani 0.179(3) 1 d D U P A 3
H22G H 0.434298 0.309435 0.205758 0.105 Uiso 0.179(3) 1 calc R U P A 3
H22H H 0.508998 0.372180 0.209081 0.105 Uiso 0.179(3) 1 calc R U P A 3
H22I H 0.511043 0.290478 0.253253 0.105 Uiso 0.179(3) 1 calc R U P A 3
C19D C 0.4250(13) 0.3700(13) 0.2923(10) 0.0579(8) Uani 0.085(3) 1 d D U P A 4
C20D C 0.3930(17) 0.3403(17) 0.3595(12) 0.058(3) Uani 0.085(3) 1 d D U P A 4
H20J H 0.336710 0.321936 0.353771 0.088 Uiso 0.085(3) 1 calc R U P A 4
H20K H 0.426473 0.294564 0.375951 0.088 Uiso 0.085(3) 1 calc R U P A 4
H20L H 0.395546 0.385658 0.391468 0.088 Uiso 0.085(3) 1 calc R U P A 4
C21D C 0.5127(13) 0.3985(15) 0.3017(16) 0.069(3) Uani 0.085(3) 1 d D U P A 4
H21M H 0.514860 0.445064 0.332570 0.104 Uiso 0.085(3) 1 calc R U P A 4
H21N H 0.545655 0.353248 0.319760 0.104 Uiso 0.085(3) 1 calc R U P A 4
H21O H 0.534001 0.415589 0.258966 0.104 Uiso 0.085(3) 1 calc R U P A 4
C22D C 0.4233(19) 0.2975(15) 0.2440(12) 0.066(3) Uani 0.085(3) 1 d D U P A 4
H22P H 0.367390 0.278392 0.237392 0.099 Uiso 0.085(3) 1 calc R U P A 4
H22Q H 0.444962 0.314933 0.201484 0.099 Uiso 0.085(3) 1 calc R U P A 4
H22R H 0.456616 0.252592 0.262278 0.099 Uiso 0.085(3) 1 calc R U P A 4
C23 C 0.2650(8) 0.5298(8) 0.1066(7) 0.0589(8) Uani 0.242(10) 1 d D U P B 1
C24 C 0.3177(11) 0.4799(12) 0.0595(12) 0.089(4) Uani 0.242(10) 1 d D U P B 1
H24A H 0.313119 0.421225 0.069944 0.133 Uiso 0.242(10) 1 calc R U P B 1
H24B H 0.374411 0.497095 0.064789 0.133 Uiso 0.242(10) 1 calc R U P B 1
H24C H 0.299220 0.489369 0.013646 0.133 Uiso 0.242(10) 1 calc R U P B 1
C25 C 0.1768(7) 0.5054(12) 0.1002(7) 0.084(3) Uani 0.242(10) 1 d D U P B 1
H25A H 0.154802 0.523441 0.057065 0.126 Uiso 0.242(10) 1 calc R U P B 1
H25B H 0.146311 0.531368 0.135584 0.126 Uiso 0.242(10) 1 calc R U P B 1
H25C H 0.172082 0.445479 0.103643 0.126 Uiso 0.242(10) 1 calc R U P B 1
C26 C 0.2779(11) 0.6200(8) 0.0867(5) 0.081(3) Uani 0.242(10) 1 d D U P B 1
H26A H 0.261815 0.627405 0.040070 0.122 Uiso 0.242(10) 1 calc R U P B 1
H26B H 0.335247 0.634364 0.092974 0.122 Uiso 0.242(10) 1 calc R U P B 1
H26C H 0.244864 0.655635 0.114385 0.122 Uiso 0.242(10) 1 calc R U P B 1
C23B C 0.2497(3) 0.5060(3) 0.1092(2) 0.0589(8) Uani 0.758(10) 1 d D U P B 2
C24B C 0.3020(3) 0.4600(4) 0.0595(4) 0.0784(13) Uani 0.758(10) 1 d D U P B 2
H24D H 0.304565 0.401599 0.071349 0.118 Uiso 0.758(10) 1 calc R U P B 2
H24E H 0.356899 0.483123 0.060442 0.118 Uiso 0.758(10) 1 calc R U P B 2
H24F H 0.278108 0.465831 0.014829 0.118 Uiso 0.758(10) 1 calc R U P B 2
C25B C 0.1700(2) 0.4599(4) 0.1135(2) 0.0774(12) Uani 0.758(10) 1 d D U P B 2
H25D H 0.142930 0.458831 0.069788 0.116 Uiso 0.758(10) 1 calc R U P B 2
H25E H 0.135111 0.487619 0.145147 0.116 Uiso 0.758(10) 1 calc R U P B 2
H25F H 0.180475 0.403440 0.128387 0.116 Uiso 0.758(10) 1 calc R U P B 2
C26B C 0.2352(5) 0.5933(3) 0.08309(18) 0.0963(16) Uani 0.758(10) 1 d D U P B 2
H26D H 0.287000 0.622578 0.081447 0.144 Uiso 0.758(10) 1 calc R U P B 2
H26E H 0.198731 0.622465 0.112631 0.144 Uiso 0.758(10) 1 calc R U P B 2
H26F H 0.210564 0.590623 0.038503 0.144 Uiso 0.758(10) 1 calc R U P B 2
C27 C 0.04027(10) 0.65431(10) 0.41104(8) 0.0460(3) Uani 1 1 d . . . . .
C28 C -0.00683(13) 0.63232(15) 0.34737(11) 0.0715(6) Uani 1 1 d . . . . .
H28A H 0.004072 0.673460 0.313258 0.107 Uiso 1 1 calc R U . . .
H28B H -0.065001 0.631391 0.356071 0.107 Uiso 1 1 calc R U . . .
H28C H 0.010261 0.578014 0.331973 0.107 Uiso 1 1 calc R U . . .
C29 C 0.02787(14) 0.58747(17) 0.46192(14) 0.0907(8) Uani 1 1 d . . . . .
H29A H -0.030253 0.580290 0.469012 0.136 Uiso 1 1 calc R U . . .
H29B H 0.054995 0.603049 0.503755 0.136 Uiso 1 1 calc R U . . .
H29C H 0.050842 0.535770 0.445945 0.136 Uiso 1 1 calc R U . . .
C30 C 0.00437(12) 0.73473(14) 0.43644(12) 0.0732(6) Uani 1 1 d . . . . .
H30A H 0.012938 0.778479 0.403972 0.110 Uiso 1 1 calc R U . . .
H30B H 0.031037 0.749619 0.478626 0.110 Uiso 1 1 calc R U . . .
H30C H -0.053875 0.727631 0.442989 0.110 Uiso 1 1 calc R U . . .
C31 C 0.41403(14) 0.89773(13) 0.60538(11) 0.0413(4) Uani 0.915(3) 1 d D U P C 1
C32 C 0.33211(14) 0.91105(13) 0.63814(10) 0.0590(6) Uani 0.915(3) 1 d D U P C 1
H32A H 0.293988 0.936217 0.606189 0.089 Uiso 0.915(3) 1 calc R U P C 1
H32B H 0.339392 0.947416 0.676514 0.089 Uiso 0.915(3) 1 calc R U P C 1
H32C H 0.310619 0.858012 0.652646 0.089 Uiso 0.915(3) 1 calc R U P C 1
C33 C 0.47397(17) 0.86669(14) 0.65852(10) 0.0682(7) Uani 0.915(3) 1 d D U P C 1
H33A H 0.527226 0.858698 0.639031 0.102 Uiso 0.915(3) 1 calc R U P C 1
H33B H 0.454684 0.814310 0.676244 0.102 Uiso 0.915(3) 1 calc R U P C 1
H33C H 0.478440 0.907154 0.694384 0.102 Uiso 0.915(3) 1 calc R U P C 1
C34 C 0.44374(13) 0.98064(11) 0.58026(9) 0.0486(4) Uani 0.915(3) 1 d D U P C 1
H34A H 0.495851 0.973377 0.558703 0.073 Uiso 0.915(3) 1 calc R U P C 1
H34B H 0.450491 1.018674 0.617631 0.073 Uiso 0.915(3) 1 calc R U P C 1
H34C H 0.403979 1.003137 0.548322 0.073 Uiso 0.915(3) 1 calc R U P C 1
C31B C 0.4233(11) 0.8889(12) 0.6039(10) 0.0413(4) Uani 0.085(3) 1 d D U P C 2
C32B C 0.3799(13) 0.9685(11) 0.5829(10) 0.057(3) Uani 0.085(3) 1 d D U P C 2
H32D H 0.384090 0.975848 0.534916 0.085 Uiso 0.085(3) 1 calc R U P C 2
H32E H 0.405310 1.015326 0.605814 0.085 Uiso 0.085(3) 1 calc R U P C 2
H32F H 0.322702 0.965158 0.594489 0.085 Uiso 0.085(3) 1 calc R U P C 2
C33B C 0.3809(13) 0.8540(12) 0.6641(9) 0.054(3) Uani 0.085(3) 1 d D U P C 2
H33D H 0.325212 0.838595 0.651549 0.082 Uiso 0.085(3) 1 calc R U P C 2
H33E H 0.380003 0.895578 0.699201 0.082 Uiso 0.085(3) 1 calc R U P C 2
H33F H 0.410271 0.805285 0.680267 0.082 Uiso 0.085(3) 1 calc R U P C 2
C34B C 0.5105(10) 0.9114(13) 0.6238(10) 0.057(3) Uani 0.085(3) 1 d D U P C 2
H34D H 0.534936 0.942997 0.588099 0.085 Uiso 0.085(3) 1 calc R U P C 2
H34E H 0.541832 0.861080 0.631776 0.085 Uiso 0.085(3) 1 calc R U P C 2
H34F H 0.510488 0.944622 0.664305 0.085 Uiso 0.085(3) 1 calc R U P C 2
C35 C 0.55285(9) 0.72210(9) 0.43432(7) 0.0384(3) Uani 1 1 d . . . . .
C36 C 0.60279(9) 0.77300(9) 0.39811(8) 0.0430(3) Uani 1 1 d . . . . .
H36 H 0.586686 0.828230 0.389966 0.052 Uiso 1 1 calc R U . . .
C37 C 0.67629(10) 0.74492(10) 0.37330(9) 0.0469(4) Uani 1 1 d . . . . .
C38 C 0.69855(10) 0.66441(10) 0.38703(9) 0.0465(4) Uani 1 1 d . . . . .
H38 H 0.748703 0.644864 0.371051 0.056 Uiso 1 1 calc R U . . .
C39 C 0.65069(9) 0.61073(9) 0.42325(7) 0.0415(3) Uani 1 1 d . . . . .
C40 C 0.57680(9) 0.64027(9) 0.44493(7) 0.0415(3) Uani 1 1 d . . . . .
H40 H 0.541640 0.604125 0.467500 0.050 Uiso 1 1 calc R U . A .
C41 C 0.7302(3) 0.8041(2) 0.3345(2) 0.0594(7) Uani 0.824(9) 1 d D U P D 1
C42 C 0.6794(2) 0.8595(2) 0.2882(2) 0.0695(10) Uani 0.824(9) 1 d D U P D 1
H42A H 0.715437 0.892658 0.261119 0.104 Uiso 0.824(9) 1 calc R U P D 1
H42B H 0.645440 0.895784 0.314582 0.104 Uiso 0.824(9) 1 calc R U P D 1
H42C H 0.644731 0.825282 0.259289 0.104 Uiso 0.824(9) 1 calc R U P D 1
C43 C 0.7762(3) 0.8576(3) 0.3851(2) 0.0871(12) Uani 0.824(9) 1 d D U P D 1
H43A H 0.813709 0.893820 0.362044 0.131 Uiso 0.824(9) 1 calc R U P D 1
H43B H 0.806878 0.822314 0.416066 0.131 Uiso 0.824(9) 1 calc R U P D 1
H43C H 0.737592 0.890904 0.409654 0.131 Uiso 0.824(9) 1 calc R U P D 1
C44 C 0.7904(5) 0.7563(6) 0.2928(3) 0.0853(15) Uani 0.824(9) 1 d D U P D 1
H44A H 0.760956 0.715936 0.265298 0.128 Uiso 0.824(9) 1 calc R U P D 1
H44B H 0.829345 0.727731 0.322020 0.128 Uiso 0.824(9) 1 calc R U P D 1
H44C H 0.819297 0.794509 0.264203 0.128 Uiso 0.824(9) 1 calc R U P D 1
C41B C 0.7438(13) 0.7999(10) 0.3456(11) 0.0594(7) Uani 0.176(9) 1 d D U P D 2
C42B C 0.7030(10) 0.8785(9) 0.3200(12) 0.071(3) Uani 0.176(9) 1 d D U P D 2
H42D H 0.739180 0.906615 0.289532 0.106 Uiso 0.176(9) 1 calc R U P D 2
H42E H 0.691539 0.914722 0.357336 0.106 Uiso 0.176(9) 1 calc R U P D 2
H42F H 0.652187 0.864409 0.296536 0.106 Uiso 0.176(9) 1 calc R U P D 2
C43B C 0.8072(11) 0.8199(13) 0.4002(9) 0.084(3) Uani 0.176(9) 1 d D U P D 2
H43D H 0.851971 0.850778 0.381124 0.126 Uiso 0.176(9) 1 calc R U P D 2
H43E H 0.827911 0.768721 0.419732 0.126 Uiso 0.176(9) 1 calc R U P D 2
H43F H 0.781978 0.853153 0.434616 0.126 Uiso 0.176(9) 1 calc R U P D 2
C44B C 0.785(3) 0.760(2) 0.2864(14) 0.067(4) Uani 0.176(9) 1 d D U P D 2
H44D H 0.743815 0.738710 0.255318 0.101 Uiso 0.176(9) 1 calc R U P D 2
H44E H 0.819929 0.714895 0.302029 0.101 Uiso 0.176(9) 1 calc R U P D 2
H44F H 0.818169 0.801266 0.264054 0.101 Uiso 0.176(9) 1 calc R U P D 2
C45 C 0.68401(11) 0.52546(11) 0.44234(9) 0.0536(4) Uani 1 1 d . . . . .
C46 C 0.75540(15) 0.53751(17) 0.49163(14) 0.0903(8) Uani 1 1 d . . . . .
H46A H 0.776003 0.483727 0.506015 0.135 Uiso 1 1 calc R U . . .
H46B H 0.737059 0.568381 0.530167 0.135 Uiso 1 1 calc R U . . .
H46C H 0.798671 0.568114 0.470142 0.135 Uiso 1 1 calc R U . . .
C47 C 0.71301(17) 0.47966(13) 0.38137(13) 0.0820(7) Uani 1 1 d . . . . .
H47A H 0.667632 0.472858 0.349646 0.123 Uiso 1 1 calc R U . . .
H47B H 0.733773 0.425490 0.394580 0.123 Uiso 1 1 calc R U . . .
H47C H 0.756241 0.511211 0.360703 0.123 Uiso 1 1 calc R U . . .
C48 C 0.62120(13) 0.47339(12) 0.47719(11) 0.0651(5) Uani 1 1 d . . . . .
H48A H 0.573411 0.466376 0.447993 0.098 Uiso 1 1 calc R U . . .
H48B H 0.605366 0.500896 0.518077 0.098 Uiso 1 1 calc R U . . .
H48C H 0.644416 0.419413 0.487907 0.098 Uiso 1 1 calc R U . . .
C49 C 0.60307(16) 0.58981(16) 0.22107(12) 0.0823(7) Uani 1 1 d . . . . .
H49A H 0.627232 0.617482 0.259864 0.123 Uiso 1 1 calc R U . A .
H49B H 0.645825 0.563188 0.195900 0.123 Uiso 1 1 calc R U . . .
H49C H 0.564323 0.548256 0.235599 0.123 Uiso 1 1 calc R U . . .
C50 C 0.62788(16) 0.7343(2) 0.12951(13) 0.1023(10) Uani 1 1 d . . . . .
H50A H 0.664975 0.699939 0.104301 0.153 Uiso 1 1 calc R U . . .
H50B H 0.658297 0.762858 0.164856 0.153 Uiso 1 1 calc R U . . .
H50C H 0.602090 0.774765 0.099895 0.153 Uiso 1 1 calc R U . . .
C51 C 0.5019(2) 0.6080(2) 0.09729(13) 0.1164(11) Uani 1 1 d . . . . .
H51A H 0.467876 0.644216 0.069617 0.175 Uiso 1 1 calc R U . . .
H51B H 0.468565 0.563786 0.115281 0.175 Uiso 1 1 calc R U . . .
H51C H 0.544716 0.584147 0.070469 0.175 Uiso 1 1 calc R U . . .

loop_
_atom_site_aniso_label
_atom_site_aniso_U_11
_atom_site_aniso_U_22
_atom_site_aniso_U_33
_atom_site_aniso_U_23
_atom_site_aniso_U_13
_atom_site_aniso_U_12
Ca1 0.0642(4) 0.0667(3) 0.0390(3) 0.0133(2) 0.0235(3) 0.0288(3)
Ca1B 0.0642(4) 0.0667(3) 0.0390(3) 0.0133(2) 0.0235(3) 0.0288(3)
Si1 0.0573(3) 0.0815(4) 0.0409(2) 0.0091(2) 0.0170(2) 0.0058(3)
Si2 0.0571(5) 0.0696(3) 0.0619(4) 0.0262(3) 0.0087(3) 0.0093(3)
C52 0.068(2) 0.071(2) 0.107(3) 0.0195(19) 0.0281(19) 0.0198(16)
C53 0.081(3) 0.073(2) 0.159(4) 0.016(3) 0.000(3) 0.0084(18)
C54 0.126(4) 0.158(4) 0.077(2) 0.045(3) 0.002(2) 0.048(3)
Si2B 0.0571(5) 0.0696(3) 0.0619(4) 0.0262(3) 0.0087(3) 0.0093(3)
C52B 0.109(6) 0.107(6) 0.102(5) 0.032(4) 0.021(4) 0.046(5)
C53B 0.085(5) 0.076(4) 0.122(6) 0.033(4) 0.006(4) 0.013(3)
C54B 0.095(6) 0.114(6) 0.122(5) 0.029(5) -0.022(5) 0.009(5)
N1 0.0383(6) 0.0386(6) 0.0304(5) -0.0016(4) 0.0062(4) 0.0036(5)
N2 0.0599(9) 0.0685(9) 0.0495(8) 0.0162(7) 0.0185(7) 0.0108(7)
C1 0.0384(7) 0.0367(6) 0.0293(6) -0.0004(5) 0.0050(5) 0.0046(5)
C2 0.0438(8) 0.0383(7) 0.0304(6) -0.0032(5) 0.0023(5) 0.0053(6)
C3 0.0432(8) 0.0409(7) 0.0358(7) -0.0035(6) -0.0003(6) 0.0012(6)
C4 0.0372(7) 0.0402(7) 0.0377(7) 0.0011(6) 0.0041(6) 0.0010(6)
C5 0.0388(7) 0.0387(7) 0.0338(6) -0.0033(5) 0.0082(5) 0.0022(5)
C6 0.0380(7) 0.0346(6) 0.0307(6) -0.0022(5) 0.0070(5) 0.0014(5)
C7 0.0366(7) 0.0347(6) 0.0316(6) -0.0005(5) 0.0071(5) 0.0003(5)
C8 0.0409(8) 0.0370(7) 0.0326(6) -0.0030(5) 0.0078(5) 0.0005(6)
C9 0.0450(8) 0.0352(7) 0.0334(6) 0.0003(5) 0.0030(6) -0.0020(6)
C10 0.0387(8) 0.0411(7) 0.0415(7) 0.0008(6) 0.0003(6) -0.0036(6)
C11 0.0349(7) 0.0386(7) 0.0390(7) 0.0048(6) 0.0060(5) 0.0019(5)
C12 0.0375(7) 0.0346(6) 0.0315(6) 0.0015(5) 0.0069(5) 0.0025(5)
C13 0.0431(8) 0.0413(7) 0.0334(6) -0.0073(6) 0.0023(6) 0.0032(6)
C14 0.0566(10) 0.0483(8) 0.0343(7) -0.0100(6) -0.0047(6) 0.0115(7)
C15 0.0532(10) 0.0481(8) 0.0446(8) -0.0136(7) -0.0021(7) 0.0113(7)
C16 0.0531(10) 0.0569(9) 0.0409(8) -0.0187(7) 0.0030(7) 0.0071(7)
C17 0.0504(9) 0.0609(10) 0.0327(7) -0.0109(7) 0.0010(6) 0.0034(7)
C18 0.0428(8) 0.0492(8) 0.0348(7) -0.0048(6) -0.0002(6) 0.0062(6)
C19 0.0633(18) 0.0515(16) 0.0586(14) -0.0121(12) -0.0034(13) 0.0188(12)
C20 0.090(4) 0.065(4) 0.062(3) -0.004(3) -0.011(3) 0.031(3)
C21 0.067(3) 0.064(4) 0.077(4) -0.001(4) -0.001(4) 0.011(3)
C22 0.078(4) 0.052(3) 0.064(4) -0.007(3) 0.001(4) 0.009(3)
C19B 0.0633(18) 0.0515(16) 0.0586(14) -0.0121(12) -0.0034(13) 0.0188(12)
C20B 0.073(3) 0.060(4) 0.082(5) -0.001(4) -0.006(4) 0.014(3)
C21B 0.073(4) 0.064(4) 0.072(3) -0.007(3) -0.019(3) 0.031(3)
C22B 0.059(3) 0.062(3) 0.086(4) -0.023(4) 0.007(3) 0.025(3)
C19C 0.0633(18) 0.0515(16) 0.0586(14) -0.0121(12) -0.0034(13) 0.0188(12)
C20C 0.076(5) 0.055(5) 0.079(5) 0.007(5) -0.003(5) 0.014(4)
C21C 0.062(5) 0.061(5) 0.067(5) 0.002(4) -0.007(4) 0.022(4)
C22C 0.076(5) 0.060(5) 0.073(5) -0.012(4) -0.001(4) 0.024(4)
C19D 0.0633(18) 0.0515(16) 0.0586(14) -0.0121(12) -0.0034(13) 0.0188(12)
C20D 0.068(6) 0.048(6) 0.059(5) -0.001(5) -0.009(5) 0.022(5)
C21D 0.069(5) 0.064(6) 0.075(6) -0.003(6) -0.008(5) 0.019(5)
C22D 0.070(6) 0.058(5) 0.070(5) -0.012(5) -0.003(5) 0.023(5)
C23 0.070(2) 0.074(2) 0.0323(8) -0.0118(15) -0.0060(12) 0.0026(16)
C24 0.114(7) 0.118(7) 0.034(5) -0.037(6) -0.004(6) -0.004(6)
C25 0.084(5) 0.115(7) 0.052(5) -0.007(6) -0.018(4) -0.007(6)
C26 0.114(8) 0.099(6) 0.030(4) 0.000(4) -0.009(5) -0.001(5)
C23B 0.070(2) 0.074(2) 0.0323(8) -0.0118(15) -0.0060(12) 0.0026(16)
C24B 0.075(2) 0.120(3) 0.0399(17) -0.031(2) -0.0013(16) -0.004(2)
C25B 0.0655(18) 0.115(3) 0.0505(18) -0.017(2) -0.0150(14) -0.007(2)
C26B 0.150(5) 0.095(3) 0.0418(15) 0.0015(17) -0.027(2) 0.008(3)
C27 0.0369(8) 0.0516(9) 0.0496(8) 0.0017(7) 0.0041(6) 0.0002(6)
C28 0.0458(11) 0.0945(16) 0.0738(13) -0.0191(12) -0.0055(9) -0.0010(10)
C29 0.0513(12) 0.1096(19) 0.112(2) 0.0565(16) 0.0143(12) -0.0071(12)
C30 0.0430(10) 0.0836(14) 0.0932(16) -0.0224(12) 0.0067(10) 0.0108(10)
C31 0.0516(10) 0.0367(8) 0.0356(7) -0.0022(6) 0.0002(7) -0.0015(7)
C32 0.0727(14) 0.0559(11) 0.0494(10) -0.0202(9) 0.0209(9) -0.0135(9)
C33 0.1023(19) 0.0567(12) 0.0446(10) -0.0041(9) -0.0190(11) 0.0155(12)
C34 0.0572(12) 0.0401(8) 0.0485(9) -0.0024(7) 0.0023(8) -0.0051(8)
C31B 0.0516(10) 0.0367(8) 0.0356(7) -0.0022(6) 0.0002(7) -0.0015(7)
C32B 0.071(7) 0.047(6) 0.052(7) -0.011(5) -0.003(6) -0.004(6)
C33B 0.069(7) 0.055(7) 0.039(6) -0.011(5) 0.001(6) -0.012(6)
C34B 0.066(6) 0.055(7) 0.049(7) -0.015(6) -0.003(6) -0.012(6)
C35 0.0331(7) 0.0425(7) 0.0398(7) 0.0018(6) 0.0033(5) 0.0010(6)
C36 0.0397(8) 0.0389(7) 0.0509(8) 0.0033(6) 0.0086(6) 0.0028(6)
C37 0.0398(8) 0.0430(8) 0.0584(9) 0.0018(7) 0.0121(7) -0.0010(6)
C38 0.0344(8) 0.0476(8) 0.0580(9) 0.0016(7) 0.0094(7) 0.0053(6)
C39 0.0376(8) 0.0436(7) 0.0432(7) 0.0038(6) 0.0003(6) 0.0049(6)
C40 0.0379(8) 0.0427(7) 0.0440(8) 0.0072(6) 0.0045(6) 0.0006(6)
C41 0.0453(18) 0.0495(10) 0.0845(19) 0.0085(11) 0.0258(12) -0.0006(10)
C42 0.074(2) 0.0578(16) 0.079(2) 0.0205(15) 0.0347(16) 0.0082(14)
C43 0.072(2) 0.075(2) 0.114(3) 0.0062(19) 0.0148(19) -0.0276(18)
C44 0.071(3) 0.072(3) 0.115(3) 0.023(3) 0.057(2) 0.013(2)
C41B 0.0453(18) 0.0495(10) 0.0845(19) 0.0085(11) 0.0258(12) -0.0006(10)
C42B 0.063(6) 0.052(5) 0.099(8) 0.013(5) 0.035(5) 0.002(5)
C43B 0.059(7) 0.079(8) 0.115(7) 0.004(6) 0.014(5) -0.017(6)
C44B 0.066(8) 0.050(7) 0.088(6) 0.028(6) 0.030(6) 0.020(6)
C45 0.0481(10) 0.0506(9) 0.0622(10) 0.0118(8) 0.0030(8) 0.0127(7)
C46 0.0689(15) 0.0894(17) 0.111(2) 0.0278(15) -0.0284(14) 0.0173(12)
C47 0.1026(19) 0.0541(11) 0.0906(16) 0.0102(11) 0.0336(14) 0.0291(12)
C48 0.0731(13) 0.0499(9) 0.0726(12) 0.0217(9) 0.0085(10) 0.0111(9)
C49 0.0897(17) 0.0888(16) 0.0696(13) 0.0107(12) 0.0271(12) 0.0298(13)
C50 0.0645(15) 0.165(3) 0.0785(16) 0.0471(18) 0.0228(12) -0.0045(16)
C51 0.152(3) 0.135(3) 0.0621(15) -0.0177(16) 0.0061(17) -0.009(2)

loop_
_atom_type_symbol
_atom_type_description
_atom_type_scat_dispersion_real
_atom_type_scat_dispersion_imag
_atom_type_scat_source
C C 0.0033 0.0016 'International Tables Vol C Tables 4.2.6.8 and 6.1.1.4'
H H 0.0000 0.0000 'International Tables Vol C Tables 4.2.6.8 and 6.1.1.4'
N N 0.0061 0.0033 'International Tables Vol C Tables 4.2.6.8 and 6.1.1.4'
Si Si 0.0817 0.0704 'International Tables Vol C Tables 4.2.6.8 and 6.1.1.4'
Ca Ca 0.2262 0.3064 'International Tables Vol C Tables 4.2.6.8 and 6.1.1.4'

loop_
_geom_angle_atom_site_label_1
_geom_angle_atom_site_label_2
_geom_angle_atom_site_label_3
_geom_angle
_geom_angle_site_symmetry_1
_geom_angle_site_symmetry_3
_geom_angle_publ_flag
Ca1B Ca1 N2 74.3(2) . . ?
Ca1B Ca1 N1 83.5(2) . . ?
N2 Ca1 N1 122.80(5) . . ?
Ca1B Ca1 C49 96.3(2) . . ?
N2 Ca1 C49 65.79(6) . . ?
N1 Ca1 C49 170.64(6) . . ?
Ca1B Ca1 C35 151.3(2) . . ?
N2 Ca1 C35 119.25(6) . . ?
N1 Ca1 C35 67.90(4) . . ?
C49 Ca1 C35 112.28(7) . . ?
Ca1B Ca1 C40 147.6(2) . . ?
N2 Ca1 C40 138.06(6) . . ?
N1 Ca1 C40 75.42(4) . . ?
C49 Ca1 C40 100.64(6) . . ?
C35 Ca1 C40 26.53(4) . . ?
Ca1B Ca1 C14 39.5(2) . . ?
N2 Ca1 C14 112.90(6) . . ?
N1 Ca1 C14 69.36(4) . . ?
C49 Ca1 C14 104.59(7) . . ?
C35 Ca1 C14 124.64(4) . . ?
C40 Ca1 C14 108.89(4) . . ?
Ca1B Ca1 Si1 80.1(2) . . ?
N2 Ca1 Si1 30.12(4) . . ?
N1 Ca1 Si1 151.91(4) . . ?
C49 Ca1 Si1 36.01(5) . . ?
C35 Ca1 Si1 124.93(4) . . ?
C40 Ca1 Si1 128.17(4) . . ?
C14 Ca1 Si1 109.31(4) . . ?
Ca1B Ca1 C12 103.9(2) . . ?
N2 Ca1 C12 121.59(5) . . ?
N1 Ca1 C12 21.68(4) . . ?
C49 Ca1 C12 159.74(7) . . ?
C35 Ca1 C12 47.49(4) . . ?
C40 Ca1 C12 60.74(4) . . ?
C14 Ca1 C12 90.03(4) . . ?
Si1 Ca1 C12 150.14(3) . . ?
Ca1B Ca1 Si2 72.4(3) . . ?
N2 Ca1 Si2 24.60(9) . . ?
N1 Ca1 Si2 98.55(9) . . ?
C49 Ca1 Si2 90.26(9) . . ?
C35 Ca1 Si2 108.85(8) . . ?
C40 Ca1 Si2 134.42(8) . . ?
C14 Ca1 Si2 110.81(8) . . ?
Si1 Ca1 Si2 54.72(8) . . ?
C12 Ca1 Si2 97.67(8) . . ?
Ca1B Ca1 Si2B 72.7(3) . . ?
N2 Ca1 Si2B 23.56(19) . . ?
N1 Ca1 Si2B 99.62(19) . . ?
C49 Ca1 Si2B 89.20(19) . . ?
C35 Ca1 Si2B 109.15(17) . . ?
C40 Ca1 Si2B 134.55(17) . . ?
C14 Ca1 Si2B 111.23(16) . . ?
Si1 Ca1 Si2B 53.69(19) . . ?
C12 Ca1 Si2B 98.63(19) . . ?
Ca1 Ca1B N2 85.5(3) . . ?
Ca1 Ca1B N1 77.0(2) . . ?
N2 Ca1B N1 124.32(17) . . ?
Ca1 Ca1B C14 129.5(3) . . ?
N2 Ca1B C14 143.3(3) . . ?
N1 Ca1B C14 80.09(11) . . ?
Ca1 Ca1B C13 146.4(3) . . ?
N2 Ca1B C13 124.1(2) . . ?
N1 Ca1B C13 72.97(11) . . ?
C14 Ca1B C13 30.01(7) . . ?
Ca1 Ca1B C49 69.1(2) . . ?
N2 Ca1B C49 62.85(10) . . ?
N1 Ca1B C49 144.9(2) . . ?
C14 Ca1B C49 114.67(13) . . ?
C13 Ca1B C49 135.39(17) . . ?
Ca1 Ca1B C1 101.3(2) . . ?
N2 Ca1B C1 125.62(13) . . ?
N1 Ca1B C1 24.25(6) . . ?
C14 Ca1B C1 64.84(9) . . ?
C13 Ca1B C1 50.24(7) . . ?
C49 Ca1B C1 167.66(17) . . ?
Ca1 Ca1B Si1 85.7(2) . . ?
N2 Ca1B Si1 30.24(6) . . ?
N1 Ca1B Si1 151.4(2) . . ?
C14 Ca1B Si1 128.07(16) . . ?
C13 Ca1B Si1 127.80(18) . . ?
C49 Ca1B Si1 35.46(5) . . ?
C1 Ca1B Si1 155.04(12) . . ?
Ca1 Ca1B C15 130.4(3) . . ?
N2 Ca1B C15 126.09(18) . . ?
N1 Ca1B C15 104.48(14) . . ?
C14 Ca1B C15 25.06(6) . . ?
C13 Ca1B C15 47.36(9) . . ?
C49 Ca1B C15 90.95(10) . . ?
C1 Ca1B C15 89.76(12) . . ?
Si1 Ca1B C15 104.05(11) . . ?
Ca1 Ca1B Si2 94.7(3) . . ?
N2 Ca1B Si2 27.20(10) . . ?
N1 Ca1B Si2 101.89(13) . . ?
C14 Ca1B Si2 134.0(2) . . ?
C13 Ca1B Si2 105.88(16) . . ?
C49 Ca1B Si2 90.04(12) . . ?
C1 Ca1B Si2 98.67(12) . . ?
Si1 Ca1B Si2 56.62(10) . . ?
C15 Ca1B Si2 131.58(19) . . ?
Ca1 Ca1B Si2B 94.4(3) . . ?
N2 Ca1B Si2B 26.1(2) . . ?
N1 Ca1B Si2B 102.9(2) . . ?
C14 Ca1B Si2B 134.5(3) . . ?
C13 Ca1B Si2B 106.6(2) . . ?
C49 Ca1B Si2B 88.9(2) . . ?
C1 Ca1B Si2B 99.8(2) . . ?
Si1 Ca1B Si2B 55.5(2) . . ?
C15 Ca1B Si2B 131.4(2) . . ?
N2 Si1 C51 115.40(14) . . ?
N2 Si1 C50 115.82(13) . . ?
C51 Si1 C50 106.48(15) . . ?
N2 Si1 C49 106.04(9) . . ?
C51 Si1 C49 105.32(15) . . ?
C50 Si1 C49 107.00(12) . . ?
N2 Si1 Ca1B 40.94(8) . . ?
C51 Si1 Ca1B 105.58(15) . . ?
C50 Si1 Ca1B 147.13(15) . . ?
C49 Si1 Ca1B 70.85(10) . . ?
N2 Si1 Ca1 42.55(5) . . ?
C51 Si1 Ca1 118.90(11) . . ?
C50 Si1 Ca1 134.58(10) . . ?
C49 Si1 Ca1 64.16(7) . . ?
Ca1B Si1 Ca1 14.20(10) . . ?
N2 Si2 C53 112.2(3) . . ?
N2 Si2 C52 109.9(3) . . ?
C53 Si2 C52 106.0(3) . . ?
N2 Si2 C54 115.0(3) . . ?
C53 Si2 C54 107.4(4) . . ?
C52 Si2 C54 105.7(3) . . ?
N2 Si2 Ca1B 35.49(12) . . ?
C53 Si2 Ca1B 119.3(3) . . ?
C52 Si2 Ca1B 74.69(19) . . ?
C54 Si2 Ca1B 131.3(3) . . ?
N2 Si2 Ca1 33.20(11) . . ?
C53 Si2 Ca1 106.9(2) . . ?
C52 Si2 Ca1 80.84(19) . . ?
C54 Si2 Ca1 141.5(3) . . ?
Ca1B Si2 Ca1 12.94(9) . . ?
Si2 C52 H52A 109.5 . . ?
Si2 C52 H52B 109.5 . . ?
H52A C52 H52B 109.5 . . ?
Si2 C52 H52C 109.5 . . ?
H52A C52 H52C 109.5 . . ?
H52B C52 H52C 109.5 . . ?
Si2 C53 H53A 109.5 . . ?
Si2 C53 H53B 109.5 . . ?
H53A C53 H53B 109.5 . . ?
Si2 C53 H53C 109.5 . . ?
H53A C53 H53C 109.5 . . ?
H53B C53 H53C 109.5 . . ?
Si2 C54 H54A 109.5 . . ?
Si2 C54 H54B 109.5 . . ?
H54A C54 H54B 109.5 . . ?
Si2 C54 H54C 109.5 . . ?
H54A C54 H54C 109.5 . . ?
H54B C54 H54C 109.5 . . ?
N2 Si2B C53B 114.9(7) . . ?
N2 Si2B C52B 109.3(6) . . ?
C53B Si2B C52B 105.9(7) . . ?
N2 Si2B C54B 113.0(7) . . ?
C53B Si2B C54B 105.6(7) . . ?
C52B Si2B C54B 107.7(8) . . ?
N2 Si2B Ca1B 34.6(2) . . ?
C53B Si2B Ca1B 141.5(6) . . ?
C52B Si2B Ca1B 78.5(5) . . ?
C54B Si2B Ca1B 109.4(6) . . ?
N2 Si2B Ca1 32.3(2) . . ?
C53B Si2B Ca1 129.1(6) . . ?
C52B Si2B Ca1 77.1(4) . . ?
C54B Si2B Ca1 122.2(6) . . ?
Ca1B Si2B Ca1 12.93(10) . . ?
Si2B C52B H52D 109.5 . . ?
Si2B C52B H52E 109.5 . . ?
H52D C52B H52E 109.5 . . ?
Si2B C52B H52F 109.5 . . ?
H52D C52B H52F 109.5 . . ?
H52E C52B H52F 109.5 . . ?
Si2B C53B H53D 109.5 . . ?
Si2B C53B H53E 109.5 . . ?
H53D C53B H53E 109.5 . . ?
Si2B C53B H53F 109.5 . . ?
H53D C53B H53F 109.5 . . ?
H53E C53B H53F 109.5 . . ?
Si2B C54B H54D 109.5 . . ?
Si2B C54B H54E 109.5 . . ?
H54D C54B H54E 109.5 . . ?
Si2B C54B H54F 109.5 . . ?
H54D C54B H54F 109.5 . . ?
H54E C54B H54F 109.5 . . ?
C12 N1 C1 104.23(11) . . ?
C12 N1 Ca1 120.85(9) . . ?
C1 N1 Ca1 131.72(9) . . ?
C12 N1 Ca1B 138.86(17) . . ?
C1 N1 Ca1B 112.26(16) . . ?
Ca1 N1 Ca1B 19.49(13) . . ?
Si1 N2 Si2B 128.6(3) . . ?
Si1 N2 Si2 130.48(16) . . ?
Si1 N2 Ca1B 108.82(11) . . ?
Si2B N2 Ca1B 119.3(3) . . ?
Si2 N2 Ca1B 117.31(18) . . ?
Si1 N2 Ca1 107.33(8) . . ?
Si2B N2 Ca1 124.1(3) . . ?
Si2 N2 Ca1 122.19(16) . . ?
Ca1B N2 Ca1 20.25(14) . . ?
N1 C1 C2 128.15(12) . . ?
N1 C1 C6 112.39(12) . . ?
C2 C1 C6 119.44(13) . . ?
N1 C1 Ca1B 43.49(12) . . ?
C2 C1 Ca1B 86.15(13) . . ?
C6 C1 Ca1B 151.07(14) . . ?
C3 C2 C1 118.15(12) . . ?
C3 C2 C13 120.12(13) . . ?
C1 C2 C13 121.68(13) . . ?
C2 C3 C4 123.40(14) . . ?
C2 C3 H3 118.3 . . ?
C4 C3 H3 118.3 . . ?
C5 C4 C3 117.59(13) . . ?
C5 C4 C27 120.98(13) . . ?
C3 C4 C27 121.18(13) . . ?
C4 C5 C6 120.72(13) . . ?
C4 C5 H5 119.6 . . ?
C6 C5 H5 119.6 . . ?
C5 C6 C1 120.68(13) . . ?
C5 C6 C7 134.04(12) . . ?
C1 C6 C7 105.28(12) . . ?
C8 C7 C12 120.48(13) . . ?
C8 C7 C6 134.08(13) . . ?
C12 C7 C6 105.43(11) . . ?
C9 C8 C7 120.65(13) . . ?
C9 C8 H8 119.7 . . ?
C7 C8 H8 119.7 . . ?
C8 C9 C10 117.98(13) . . ?
C8 C9 C31B 127.7(7) . . ?
C10 C9 C31B 114.2(7) . . ?
C8 C9 C31 121.71(14) . . ?
C10 C9 C31 120.31(15) . . ?
C11 C10 C9 123.11(14) . . ?
C11 C10 H10 118.4 . . ?
C9 C10 H10 118.4 . . ?
C10 C11 C12 117.83(13) . . ?
C10 C11 C35 121.81(14) . . ?
C12 C11 C35 120.33(13) . . ?
N1 C12 C11 127.41(12) . . ?
N1 C12 C7 112.67(12) . . ?
C11 C12 C7 119.91(12) . . ?
N1 C12 Ca1 37.47(6) . . ?
C11 C12 Ca1 91.20(8) . . ?
C7 C12 Ca1 147.00(10) . . ?
C18 C13 C14 118.66(13) . . ?
C18 C13 C2 121.44(14) . . ?
C14 C13 C2 119.72(13) . . ?
C18 C13 Ca1B 105.23(13) . . ?
C14 C13 Ca1B 68.63(12) . . ?
C2 C13 Ca1B 99.27(12) . . ?
C15 C14 C13 121.37(14) . . ?
C15 C14 Ca1B 102.50(13) . . ?
C13 C14 Ca1B 81.36(13) . . ?
C15 C14 Ca1 104.67(12) . . ?
C13 C14 Ca1 89.45(10) . . ?
Ca1B C14 Ca1 11.00(10) . . ?
C15 C14 H14 119.3 . . ?
C13 C14 H14 119.3 . . ?
Ca1B C14 H14 86.1 . . ?
Ca1 C14 H14 75.6 . . ?
C16 C15 C14 117.69(15) . . ?
C16 C15 C19B 117.7(3) . . ?
C14 C15 C19B 124.6(3) . . ?
C16 C15 C19C 125.1(5) . . ?
C14 C15 C19C 117.2(5) . . ?
C16 C15 C19 119.9(4) . . ?
C14 C15 C19 121.0(4) . . ?
C16 C15 C19D 123.2(7) . . ?
C14 C15 C19D 117.9(7) . . ?
C16 C15 Ca1B 101.39(14) . . ?
C14 C15 Ca1B 52.44(11) . . ?
C19B C15 Ca1B 115.6(4) . . ?
C19C C15 Ca1B 112.9(5) . . ?
C19 C15 Ca1B 123.4(4) . . ?
C19D C15 Ca1B 121.1(7) . . ?
C17 C16 C15 122.96(14) . . ?
C17 C16 H16 118.5 . . ?
C15 C16 H16 118.5 . . ?
C16 C17 C18 117.49(14) . . ?
C16 C17 C23 125.9(5) . . ?
C18 C17 C23 115.9(5) . . ?
C16 C17 C23B 121.06(19) . . ?
C18 C17 C23B 120.7(2) . . ?
C13 C18 C17 121.71(15) . . ?
C13 C18 H18 119.1 . . ?
C17 C18 H18 119.1 . . ?
C21 C19 C22 108.0(8) . . ?
C21 C19 C20 108.9(7) . . ?
C22 C19 C20 108.3(7) . . ?
C21 C19 C15 108.1(7) . . ?
C22 C19 C15 109.2(8) . . ?
C20 C19 C15 114.2(7) . . ?
C19 C20 H20A 109.5 . . ?
C19 C20 H20B 109.5 . . ?
H20A C20 H20B 109.5 . . ?
C19 C20 H20C 109.5 . . ?
H20A C20 H20C 109.5 . . ?
H20B C20 H20C 109.5 . . ?
C19 C21 H21A 109.5 . . ?
C19 C21 H21B 109.5 . . ?
H21A C21 H21B 109.5 . . ?
C19 C21 H21C 109.5 . . ?
H21A C21 H21C 109.5 . . ?
H21B C21 H21C 109.5 . . ?
C19 C22 H22A 109.5 . . ?
C19 C22 H22B 109.5 . . ?
H22A C22 H22B 109.5 . . ?
C19 C22 H22C 109.5 . . ?
H22A C22 H22C 109.5 . . ?
H22B C22 H22C 109.5 . . ?
C15 C19B C21B 111.8(7) . . ?
C15 C19B C22B 113.9(6) . . ?
C21B C19B C22B 108.1(7) . . ?
C15 C19B C20B 104.1(7) . . ?
C21B C19B C20B 108.8(7) . . ?
C22B C19B C20B 110.0(8) . . ?
C19B C20B H20D 109.5 . . ?
C19B C20B H20E 109.5 . . ?
H20D C20B H20E 109.5 . . ?
C19B C20B H20F 109.5 . . ?
H20D C20B H20F 109.5 . . ?
H20E C20B H20F 109.5 . . ?
C19B C21B H21D 109.5 . . ?
C19B C21B H21E 109.5 . . ?
H21D C21B H21E 109.5 . . ?
C19B C21B H21F 109.5 . . ?
H21D C21B H21F 109.5 . . ?
H21E C21B H21F 109.5 . . ?
C19B C22B H22D 109.5 . . ?
C19B C22B H22E 109.5 . . ?
H22D C22B H22E 109.5 . . ?
C19B C22B H22F 109.5 . . ?
H22D C22B H22F 109.5 . . ?
H22E C22B H22F 109.5 . . ?
C22C C19C C21C 108.2(10) . . ?
C22C C19C C20C 108.7(11) . . ?
C21C C19C C20C 110.2(10) . . ?
C22C C19C C15 111.7(10) . . ?
C21C C19C C15 111.1(10) . . ?
C20C C19C C15 107.0(9) . . ?
C19C C20C H20G 109.5 . . ?
C19C C20C H20H 109.5 . . ?
H20G C20C H20H 109.5 . . ?
C19C C20C H20I 109.5 . . ?
H20G C20C H20I 109.5 . . ?
H20H C20C H20I 109.5 . . ?
C19C C21C H21G 109.5 . . ?
C19C C21C H21H 109.5 . . ?
H21G C21C H21H 109.5 . . ?
C19C C21C H21I 109.5 . . ?
H21G C21C H21I 109.5 . . ?
H21H C21C H21I 109.5 . . ?
C19C C22C H22G 109.5 . . ?
C19C C22C H22H 109.5 . . ?
H22G C22C H22H 109.5 . . ?
C19C C22C H22I 109.5 . . ?
H22G C22C H22I 109.5 . . ?
H22H C22C H22I 109.5 . . ?
C21D C19D C22D 108.4(12) . . ?
C21D C19D C20D 109.1(12) . . ?
C22D C19D C20D 108.5(12) . . ?
C21D C19D C15 105.3(15) . . ?
C22D C19D C15 112.7(15) . . ?
C20D C19D C15 112.6(15) . . ?
C19D C20D H20J 109.5 . . ?
C19D C20D H20K 109.5 . . ?
H20J C20D H20K 109.5 . . ?
C19D C20D H20L 109.5 . . ?
H20J C20D H20L 109.5 . . ?
H20K C20D H20L 109.5 . . ?
C19D C21D H21M 109.5 . . ?
C19D C21D H21N 109.5 . . ?
H21M C21D H21N 109.5 . . ?
C19D C21D H21O 109.5 . . ?
H21M C21D H21O 109.5 . . ?
H21N C21D H21O 109.5 . . ?
C19D C22D H22P 109.5 . . ?
C19D C22D H22Q 109.5 . . ?
H22P C22D H22Q 109.5 . . ?
C19D C22D H22R 109.5 . . ?
H22P C22D H22R 109.5 . . ?
H22Q C22D H22R 109.5 . . ?
C25 C23 C26 111.6(9) . . ?
C25 C23 C24 111.4(10) . . ?
C26 C23 C24 105.0(9) . . ?
C25 C23 C17 105.7(9) . . ?
C26 C23 C17 113.7(9) . . ?
C24 C23 C17 109.5(13) . . ?
C23 C24 H24A 109.5 . . ?
C23 C24 H24B 109.5 . . ?
H24A C24 H24B 109.5 . . ?
C23 C24 H24C 109.5 . . ?
H24A C24 H24C 109.5 . . ?
H24B C24 H24C 109.5 . . ?
C23 C25 H25A 109.5 . . ?
C23 C25 H25B 109.5 . . ?
H25A C25 H25B 109.5 . . ?
C23 C25 H25C 109.5 . . ?
H25A C25 H25C 109.5 . . ?
H25B C25 H25C 109.5 . . ?
C23 C26 H26A 109.5 . . ?
C23 C26 H26B 109.5 . . ?
H26A C26 H26B 109.5 . . ?
C23 C26 H26C 109.5 . . ?
H26A C26 H26C 109.5 . . ?
H26B C26 H26C 109.5 . . ?
C25B C23B C26B 110.4(3) . . ?
C25B C23B C24B 107.4(3) . . ?
C26B C23B C24B 108.2(4) . . ?
C25B C23B C17 109.4(3) . . ?
C26B C23B C17 109.0(3) . . ?
C24B C23B C17 112.3(4) . . ?
C23B C24B H24D 109.5 . . ?
C23B C24B H24E 109.5 . . ?
H24D C24B H24E 109.5 . . ?
C23B C24B H24F 109.5 . . ?
H24D C24B H24F 109.5 . . ?
H24E C24B H24F 109.5 . . ?
C23B C25B H25D 109.5 . . ?
C23B C25B H25E 109.5 . . ?
H25D C25B H25E 109.5 . . ?
C23B C25B H25F 109.5 . . ?
H25D C25B H25F 109.5 . . ?
H25E C25B H25F 109.5 . . ?
C23B C26B H26D 109.5 . . ?
C23B C26B H26E 109.5 . . ?
H26D C26B H26E 109.5 . . ?
C23B C26B H26F 109.5 . . ?
H26D C26B H26F 109.5 . . ?
H26E C26B H26F 109.5 . . ?
C29 C27 C28 109.20(18) . . ?
C29 C27 C30 109.09(18) . . ?
C28 C27 C30 106.79(16) . . ?
C29 C27 C4 107.68(14) . . ?
C28 C27 C4 112.55(14) . . ?
C30 C27 C4 111.48(14) . . ?
C27 C28 H28A 109.5 . . ?
C27 C28 H28B 109.5 . . ?
H28A C28 H28B 109.5 . . ?
C27 C28 H28C 109.5 . . ?
H28A C28 H28C 109.5 . . ?
H28B C28 H28C 109.5 . . ?
C27 C29 H29A 109.5 . . ?
C27 C29 H29B 109.5 . . ?
H29A C29 H29B 109.5 . . ?
C27 C29 H29C 109.5 . . ?
H29A C29 H29C 109.5 . . ?
H29B C29 H29C 109.5 . . ?
C27 C30 H30A 109.5 . . ?
C27 C30 H30B 109.5 . . ?
H30A C30 H30B 109.5 . . ?
C27 C30 H30C 109.5 . . ?
H30A C30 H30C 109.5 . . ?
H30B C30 H30C 109.5 . . ?
C34 C31 C33 108.53(19) . . ?
C34 C31 C32 108.18(17) . . ?
C33 C31 C32 107.82(19) . . ?
C34 C31 C9 110.13(16) . . ?
C33 C31 C9 110.09(16) . . ?
C32 C31 C9 112.00(17) . . ?
C31 C32 H32A 109.5 . . ?
C31 C32 H32B 109.5 . . ?
H32A C32 H32B 109.5 . . ?
C31 C32 H32C 109.5 . . ?
H32A C32 H32C 109.5 . . ?
H32B C32 H32C 109.5 . . ?
C31 C33 H33A 109.5 . . ?
C31 C33 H33B 109.5 . . ?
H33A C33 H33B 109.5 . . ?
C31 C33 H33C 109.5 . . ?
H33A C33 H33C 109.5 . . ?
H33B C33 H33C 109.5 . . ?
C31 C34 H34A 109.5 . . ?
C31 C34 H34B 109.5 . . ?
H34A C34 H34B 109.5 . . ?
C31 C34 H34C 109.5 . . ?
H34A C34 H34C 109.5 . . ?
H34B C34 H34C 109.5 . . ?
C9 C31B C33B 109.0(13) . . ?
C9 C31B C34B 119.9(14) . . ?
C33B C31B C34B 109.0(13) . . ?
C9 C31B C32B 102.5(13) . . ?
C33B C31B C32B 108.3(13) . . ?
C34B C31B C32B 107.5(13) . . ?
C31B C32B H32D 109.5 . . ?
C31B C32B H32E 109.5 . . ?
H32D C32B H32E 109.5 . . ?
C31B C32B H32F 109.5 . . ?
H32D C32B H32F 109.5 . . ?
H32E C32B H32F 109.5 . . ?
C31B C33B H33D 109.5 . . ?
C31B C33B H33E 109.5 . . ?
H33D C33B H33E 109.5 . . ?
C31B C33B H33F 109.5 . . ?
H33D C33B H33F 109.5 . . ?
H33E C33B H33F 109.5 . . ?
C31B C34B H34D 109.5 . . ?
C31B C34B H34E 109.5 . . ?
H34D C34B H34E 109.5 . . ?
C31B C34B H34F 109.5 . . ?
H34D C34B H34F 109.5 . . ?
H34E C34B H34F 109.5 . . ?
C36 C35 C40 118.51(13) . . ?
C36 C35 C11 121.69(13) . . ?
C40 C35 C11 119.76(13) . . ?
C36 C35 Ca1 92.25(10) . . ?
C40 C35 Ca1 80.88(9) . . ?
C11 C35 Ca1 98.62(9) . . ?
C35 C36 C37 121.61(14) . . ?
C35 C36 H36 119.2 . . ?
C37 C36 H36 119.2 . . ?
C38 C37 C36 117.67(14) . . ?
C38 C37 C41 122.64(19) . . ?
C36 C37 C41 119.65(19) . . ?
C38 C37 C41B 115.4(6) . . ?
C36 C37 C41B 125.4(7) . . ?
C37 C38 C39 123.03(14) . . ?
C37 C38 H38 118.5 . . ?
C39 C38 H38 118.5 . . ?
C40 C39 C38 117.39(14) . . ?
C40 C39 C45 122.92(14) . . ?
C38 C39 C45 119.49(14) . . ?
C39 C40 C35 121.69(14) . . ?
C39 C40 Ca1 99.93(10) . . ?
C35 C40 Ca1 72.60(9) . . ?
C39 C40 H40 119.2 . . ?
C35 C40 H40 119.2 . . ?
Ca1 C40 H40 97.5 . . ?
C43 C41 C44 109.8(4) . . ?
C43 C41 C42 109.2(3) . . ?
C44 C41 C42 108.3(3) . . ?
C43 C41 C37 107.5(3) . . ?
C44 C41 C37 110.7(5) . . ?
C42 C41 C37 111.3(3) . . ?
C41 C42 H42A 109.5 . . ?
C41 C42 H42B 109.5 . . ?
H42A C42 H42B 109.5 . . ?
C41 C42 H42C 109.5 . . ?
H42A C42 H42C 109.5 . . ?
H42B C42 H42C 109.5 . . ?
C41 C43 H43A 109.5 . . ?
C41 C43 H43B 109.5 . . ?
H43A C43 H43B 109.5 . . ?
C41 C43 H43C 109.5 . . ?
H43A C43 H43C 109.5 . . ?
H43B C43 H43C 109.5 . . ?
C41 C44 H44A 109.5 . . ?
C41 C44 H44B 109.5 . . ?
H44A C44 H44B 109.5 . . ?
C41 C44 H44C 109.5 . . ?
H44A C44 H44C 109.5 . . ?
H44B C44 H44C 109.5 . . ?
C42B C41B C44B 106.8(12) . . ?
C42B C41B C43B 110.6(12) . . ?
C44B C41B C43B 110.0(12) . . ?
C42B C41B C37 106.9(13) . . ?
C44B C41B C37 112(2) . . ?
C43B C41B C37 110.4(14) . . ?
C41B C42B H42D 109.5 . . ?
C41B C42B H42E 109.5 . . ?
H42D C42B H42E 109.5 . . ?
C41B C42B H42F 109.5 . . ?
H42D C42B H42F 109.5 . . ?
H42E C42B H42F 109.5 . . ?
C41B C43B H43D 109.5 . . ?
C41B C43B H43E 109.5 . . ?
H43D C43B H43E 109.5 . . ?
C41B C43B H43F 109.5 . . ?
H43D C43B H43F 109.5 . . ?
H43E C43B H43F 109.5 . . ?
C41B C44B H44D 109.5 . . ?
C41B C44B H44E 109.5 . . ?
H44D C44B H44E 109.5 . . ?
C41B C44B H44F 109.5 . . ?
H44D C44B H44F 109.5 . . ?
H44E C44B H44F 109.5 . . ?
C48 C45 C47 109.34(17) . . ?
C48 C45 C46 106.93(18) . . ?
C47 C45 C46 109.56(19) . . ?
C48 C45 C39 111.97(14) . . ?
C47 C45 C39 110.79(15) . . ?
C46 C45 C39 108.14(16) . . ?
C45 C46 H46A 109.5 . . ?
C45 C46 H46B 109.5 . . ?
H46A C46 H46B 109.5 . . ?
C45 C46 H46C 109.5 . . ?
H46A C46 H46C 109.5 . . ?
H46B C46 H46C 109.5 . . ?
C45 C47 H47A 109.5 . . ?
C45 C47 H47B 109.5 . . ?
H47A C47 H47B 109.5 . . ?
C45 C47 H47C 109.5 . . ?
H47A C47 H47C 109.5 . . ?
H47B C47 H47C 109.5 . . ?
C45 C48 H48A 109.5 . . ?
C45 C48 H48B 109.5 . . ?
H48A C48 H48B 109.5 . . ?
C45 C48 H48C 109.5 . . ?
H48A C48 H48C 109.5 . . ?
H48B C48 H48C 109.5 . . ?
Si1 C49 Ca1 79.83(7) . . ?
Si1 C49 Ca1B 73.68(10) . . ?
Ca1 C49 Ca1B 14.56(9) . . ?
Si1 C49 H49A 109.5 . . ?
Ca1 C49 H49A 68.3 . . ?
Ca1B C49 H49A 82.9 . . ?
Si1 C49 H49B 109.5 . . ?
Ca1 C49 H49B 170.4 . . ?
Ca1B C49 H49B 164.4 . . ?
H49A C49 H49B 109.5 . . ?
Si1 C49 H49C 109.5 . . ?
Ca1 C49 H49C 63.9 . . ?
Ca1B C49 H49C 56.1 . . ?
H49A C49 H49C 109.5 . . ?
H49B C49 H49C 109.5 . . ?
Si1 C50 H50A 109.5 . . ?
Si1 C50 H50B 109.5 . . ?
H50A C50 H50B 109.5 . . ?
Si1 C50 H50C 109.5 . . ?
H50A C50 H50C 109.5 . . ?
H50B C50 H50C 109.5 . . ?
Si1 C51 H51A 109.5 . . ?
Si1 C51 H51B 109.5 . . ?
H51A C51 H51B 109.5 . . ?
Si1 C51 H51C 109.5 . . ?
H51A C51 H51C 109.5 . . ?
H51B C51 H51C 109.5 . . ?

loop_
_geom_bond_atom_site_label_1
_geom_bond_atom_site_label_2
_geom_bond_distance
_geom_bond_site_symmetry_2
_geom_bond_publ_flag
Ca1 Ca1B 0.781(5) . ?
Ca1 N2 2.2502(15) . ?
Ca1 N1 2.2820(12) . ?
Ca1 C49 2.904(2) . ?
Ca1 C35 2.9985(17) . ?
Ca1 C40 3.1026(17) . ?
Ca1 C14 3.1592(19) . ?
Ca1 Si1 3.1765(6) . ?
Ca1 C12 3.2203(14) . ?
Ca1 Si2 3.477(5) . ?
Ca1 Si2B 3.483(12) . ?
Ca1B N2 2.173(3) . ?
Ca1B N1 2.326(3) . ?
Ca1B C14 2.604(5) . ?
Ca1B C13 2.764(6) . ?
Ca1B C49 3.089(4) . ?
Ca1B C1 3.129(3) . ?
Ca1B Si1 3.139(3) . ?
Ca1B C15 3.206(5) . ?
Ca1B Si2 3.326(6) . ?
Ca1B Si2B 3.335(13) . ?
Si1 N2 1.6699(16) . ?
Si1 C51 1.860(3) . ?
Si1 C50 1.864(2) . ?
Si1 C49 1.897(2) . ?
Si2 N2 1.711(6) . ?
Si2 C53 1.848(5) . ?
Si2 C52 1.858(5) . ?
Si2 C54 1.867(5) . ?
C52 H52A 0.9800 . ?
C52 H52B 0.9800 . ?
C52 H52C 0.9800 . ?
C53 H53A 0.9800 . ?
C53 H53B 0.9800 . ?
C53 H53C 0.9800 . ?
C54 H54A 0.9800 . ?
C54 H54B 0.9800 . ?
C54 H54C 0.9800 . ?
Si2B N2 1.681(14) . ?
Si2B C53B 1.850(8) . ?
Si2B C52B 1.853(8) . ?
Si2B C54B 1.868(8) . ?
C52B H52D 0.9800 . ?
C52B H52E 0.9800 . ?
C52B H52F 0.9800 . ?
C53B H53D 0.9800 . ?
C53B H53E 0.9800 . ?
C53B H53F 0.9800 . ?
C54B H54D 0.9800 . ?
C54B H54E 0.9800 . ?
C54B H54F 0.9800 . ?
N1 C12 1.3855(18) . ?
N1 C1 1.3887(19) . ?
C1 C2 1.404(2) . ?
C1 C6 1.4161(18) . ?
C2 C3 1.389(2) . ?
C2 C13 1.4853(19) . ?
C3 C4 1.408(2) . ?
C3 H3 0.9500 . ?
C4 C5 1.391(2) . ?
C4 C27 1.530(2) . ?
C5 C6 1.394(2) . ?
C5 H5 0.9500 . ?
C6 C7 1.441(2) . ?
C7 C8 1.3952(19) . ?
C7 C12 1.4105(19) . ?
C8 C9 1.385(2) . ?
C8 H8 0.9500 . ?
C9 C10 1.412(2) . ?
C9 C31B 1.45(2) . ?
C9 C31 1.542(3) . ?
C10 C11 1.387(2) . ?
C10 H10 0.9500 . ?
C11 C12 1.408(2) . ?
C11 C35 1.488(2) . ?
C13 C18 1.388(2) . ?
C13 C14 1.398(2) . ?
C14 C15 1.391(2) . ?
C14 H14 0.9500 . ?
C15 C16 1.391(2) . ?
C15 C19B 1.511(11) . ?
C15 C19C 1.552(17) . ?
C15 C19 1.563(12) . ?
C15 C19D 1.59(2) . ?
C16 C17 1.387(2) . ?
C16 H16 0.9500 . ?
C17 C18 1.396(2) . ?
C17 C23 1.540(14) . ?
C17 C23B 1.548(4) . ?
C18 H18 0.9500 . ?
C19 C21 1.526(9) . ?
C19 C22 1.532(8) . ?
C19 C20 1.546(8) . ?
C20 H20A 0.9800 . ?
C20 H20B 0.9800 . ?
C20 H20C 0.9800 . ?
C21 H21A 0.9800 . ?
C21 H21B 0.9800 . ?
C21 H21C 0.9800 . ?
C22 H22A 0.9800 . ?
C22 H22B 0.9800 . ?
C22 H22C 0.9800 . ?
C19B C21B 1.530(8) . ?
C19B C22B 1.534(8) . ?
C19B C20B 1.540(8) . ?
C20B H20D 0.9800 . ?
C20B H20E 0.9800 . ?
C20B H20F 0.9800 . ?
C21B H21D 0.9800 . ?
C21B H21E 0.9800 . ?
C21B H21F 0.9800 . ?
C22B H22D 0.9800 . ?
C22B H22E 0.9800 . ?
C22B H22F 0.9800 . ?
C19C C22C 1.529(9) . ?
C19C C21C 1.531(9) . ?
C19C C20C 1.542(9) . ?
C20C H20G 0.9800 . ?
C20C H20H 0.9800 . ?
C20C H20I 0.9800 . ?
C21C H21G 0.9800 . ?
C21C H21H 0.9800 . ?
C21C H21I 0.9800 . ?
C22C H22G 0.9800 . ?
C22C H22H 0.9800 . ?
C22C H22I 0.9800 . ?
C19D C21D 1.529(10) . ?
C19D C22D 1.530(10) . ?
C19D C20D 1.546(10) . ?
C20D H20J 0.9800 . ?
C20D H20K 0.9800 . ?
C20D H20L 0.9800 . ?
C21D H21M 0.9800 . ?
C21D H21N 0.9800 . ?
C21D H21O 0.9800 . ?
C22D H22P 0.9800 . ?
C22D H22Q 0.9800 . ?
C22D H22R 0.9800 . ?
C23 C25 1.512(9) . ?
C23 C26 1.536(9) . ?
C23 C24 1.537(8) . ?
C24 H24A 0.9800 . ?
C24 H24B 0.9800 . ?
C24 H24C 0.9800 . ?
C25 H25A 0.9800 . ?
C25 H25B 0.9800 . ?
C25 H25C 0.9800 . ?
C26 H26A 0.9800 . ?
C26 H26B 0.9800 . ?
C26 H26C 0.9800 . ?
C23B C25B 1.518(4) . ?
C23B C26B 1.531(5) . ?
C23B C24B 1.534(4) . ?
C24B H24D 0.9800 . ?
C24B H24E 0.9800 . ?
C24B H24F 0.9800 . ?
C25B H25D 0.9800 . ?
C25B H25E 0.9800 . ?
C25B H25F 0.9800 . ?
C26B H26D 0.9800 . ?
C26B H26E 0.9800 . ?
C26B H26F 0.9800 . ?
C27 C29 1.513(3) . ?
C27 C28 1.529(3) . ?
C27 C30 1.529(3) . ?
C28 H28A 0.9800 . ?
C28 H28B 0.9800 . ?
C28 H28C 0.9800 . ?
C29 H29A 0.9800 . ?
C29 H29B 0.9800 . ?
C29 H29C 0.9800 . ?
C30 H30A 0.9800 . ?
C30 H30B 0.9800 . ?
C30 H30C 0.9800 . ?
C31 C34 1.526(3) . ?
C31 C33 1.528(3) . ?
C31 C32 1.534(3) . ?
C32 H32A 0.9800 . ?
C32 H32B 0.9800 . ?
C32 H32C 0.9800 . ?
C33 H33A 0.9800 . ?
C33 H33B 0.9800 . ?
C33 H33C 0.9800 . ?
C34 H34A 0.9800 . ?
C34 H34B 0.9800 . ?
C34 H34C 0.9800 . ?
C31B C33B 1.528(10) . ?
C31B C34B 1.528(10) . ?
C31B C32B 1.534(10) . ?
C32B H32D 0.9800 . ?
C32B H32E 0.9800 . ?
C32B H32F 0.9800 . ?
C33B H33D 0.9800 . ?
C33B H33E 0.9800 . ?
C33B H33F 0.9800 . ?
C34B H34D 0.9800 . ?
C34B H34E 0.9800 . ?
C34B H34F 0.9800 . ?
C35 C36 1.388(2) . ?
C35 C40 1.403(2) . ?
C36 C37 1.400(2) . ?
C36 H36 0.9500 . ?
C37 C38 1.386(2) . ?
C37 C41 1.537(5) . ?
C37 C41B 1.54(2) . ?
C38 C39 1.396(2) . ?
C38 H38 0.9500 . ?
C39 C40 1.391(2) . ?
C39 C45 1.538(2) . ?
C40 H40 0.9500 . ?
C41 C43 1.530(4) . ?
C41 C44 1.530(3) . ?
C41 C42 1.534(4) . ?
C42 H42A 0.9800 . ?
C42 H42B 0.9800 . ?
C42 H42C 0.9800 . ?
C43 H43A 0.9800 . ?
C43 H43B 0.9800 . ?
C43 H43C 0.9800 . ?
C44 H44A 0.9800 . ?
C44 H44B 0.9800 . ?
C44 H44C 0.9800 . ?
C41B C42B 1.529(10) . ?
C41B C44B 1.534(9) . ?
C41B C43B 1.536(10) . ?
C42B H42D 0.9800 . ?
C42B H42E 0.9800 . ?
C42B H42F 0.9800 . ?
C43B H43D 0.9800 . ?
C43B H43E 0.9800 . ?
C43B H43F 0.9800 . ?
C44B H44D 0.9800 . ?
C44B H44E 0.9800 . ?
C44B H44F 0.9800 . ?
C45 C48 1.523(3) . ?
C45 C47 1.526(3) . ?
C45 C46 1.537(3) . ?
C46 H46A 0.9800 . ?
C46 H46B 0.9800 . ?
C46 H46C 0.9800 . ?
C47 H47A 0.9800 . ?
C47 H47B 0.9800 . ?
C47 H47C 0.9800 . ?
C48 H48A 0.9800 . ?
C48 H48B 0.9800 . ?
C48 H48C 0.9800 . ?
C49 H49A 0.9800 . ?
C49 H49B 0.9800 . ?
C49 H49C 0.9800 . ?
C50 H50A 0.9800 . ?
C50 H50B 0.9800 . ?
C50 H50C 0.9800 . ?
C51 H51A 0.9800 . ?
C51 H51B 0.9800 . ?
C51 H51C 0.9800 . ?

loop_
_geom_torsion_atom_site_label_1
_geom_torsion_atom_site_label_2
_geom_torsion_atom_site_label_3
_geom_torsion_atom_site_label_4
_geom_torsion
_geom_torsion_site_symmetry_1
_geom_torsion_site_symmetry_2
_geom_torsion_site_symmetry_3
_geom_torsion_site_symmetry_4
_geom_torsion_publ_flag
N1 Ca1 Ca1B N2 126.78(9) . . . . ?
C49 Ca1 Ca1B N2 -62.64(10) . . . . ?
C35 Ca1 Ca1B N2 122.9(4) . . . . ?
C40 Ca1 Ca1B N2 176.0(3) . . . . ?
C14 Ca1 Ca1B N2 -168.0(3) . . . . ?
Si1 Ca1 Ca1B N2 -30.33(5) . . . . ?
C12 Ca1 Ca1B N2 119.41(8) . . . . ?
Si2 Ca1 Ca1B N2 25.63(10) . . . . ?
Si2B Ca1 Ca1B N2 24.5(2) . . . . ?
N2 Ca1 Ca1B N1 -126.78(9) . . . . ?
C49 Ca1 Ca1B N1 170.58(6) . . . . ?
C35 Ca1 Ca1B N1 -3.9(5) . . . . ?
C40 Ca1 Ca1B N1 49.3(4) . . . . ?
C14 Ca1 Ca1B N1 65.2(3) . . . . ?
Si1 Ca1 Ca1B N1 -157.11(7) . . . . ?
C12 Ca1 Ca1B N1 -7.37(10) . . . . ?
Si2 Ca1 Ca1B N1 -101.15(12) . . . . ?
Si2B Ca1 Ca1B N1 -102.2(2) . . . . ?
N2 Ca1 Ca1B C14 168.0(3) . . . . ?
N1 Ca1 Ca1B C14 -65.2(3) . . . . ?
C49 Ca1 Ca1B C14 105.4(3) . . . . ?
C35 Ca1 Ca1B C14 -69.1(6) . . . . ?
C40 Ca1 Ca1B C14 -16.0(6) . . . . ?
Si1 Ca1 Ca1B C14 137.7(3) . . . . ?
C12 Ca1 Ca1B C14 -72.6(3) . . . . ?
Si2 Ca1 Ca1B C14 -166.4(3) . . . . ?
Si2B Ca1 Ca1B C14 -167.5(4) . . . . ?
N2 Ca1 Ca1B C13 -153.9(5) . . . . ?
N1 Ca1 Ca1B C13 -27.1(5) . . . . ?
C49 Ca1 Ca1B C13 143.5(5) . . . . ?
C35 Ca1 Ca1B C13 -31.0(9) . . . . ?
C40 Ca1 Ca1B C13 22.2(8) . . . . ?
C14 Ca1 Ca1B C13 38.1(3) . . . . ?
Si1 Ca1 Ca1B C13 175.8(5) . . . . ?
C12 Ca1 Ca1B C13 -34.5(5) . . . . ?
Si2 Ca1 Ca1B C13 -128.3(5) . . . . ?
Si2B Ca1 Ca1B C13 -129.3(6) . . . . ?
N2 Ca1 Ca1B C49 62.64(10) . . . . ?
N1 Ca1 Ca1B C49 -170.58(6) . . . . ?
C35 Ca1 Ca1B C49 -174.5(5) . . . . ?
C40 Ca1 Ca1B C49 -121.3(4) . . . . ?
C14 Ca1 Ca1B C49 -105.4(3) . . . . ?
Si1 Ca1 Ca1B C49 32.31(8) . . . . ?
C12 Ca1 Ca1B C49 -177.95(11) . . . . ?
Si2 Ca1 Ca1B C49 88.27(12) . . . . ?
Si2B Ca1 Ca1B C49 87.2(2) . . . . ?
N2 Ca1 Ca1B C1 -125.44(16) . . . . ?
N1 Ca1 Ca1B C1 1.33(9) . . . . ?
C49 Ca1 Ca1B C1 171.91(9) . . . . ?
C35 Ca1 Ca1B C1 -2.5(6) . . . . ?
C40 Ca1 Ca1B C1 50.6(5) . . . . ?
C14 Ca1 Ca1B C1 66.6(2) . . . . ?
Si1 Ca1 Ca1B C1 -155.77(15) . . . . ?
C12 Ca1 Ca1B C1 -6.03(18) . . . . ?
Si2 Ca1 Ca1B C1 -99.82(16) . . . . ?
Si2B Ca1 Ca1B C1 -100.9(2) . . . . ?
N2 Ca1 Ca1B Si1 30.33(5) . . . . ?
N1 Ca1 Ca1B Si1 157.11(7) . . . . ?
C49 Ca1 Ca1B Si1 -32.31(8) . . . . ?
C35 Ca1 Ca1B Si1 153.2(4) . . . . ?
C40 Ca1 Ca1B Si1 -153.6(3) . . . . ?
C14 Ca1 Ca1B Si1 -137.7(3) . . . . ?
C12 Ca1 Ca1B Si1 149.74(5) . . . . ?
Si2 Ca1 Ca1B Si1 55.96(10) . . . . ?
Si2B Ca1 Ca1B Si1 54.9(2) . . . . ?
N2 Ca1 Ca1B C15 135.1(3) . . . . ?
N1 Ca1 Ca1B C15 -98.1(3) . . . . ?
C49 Ca1 Ca1B C15 72.5(3) . . . . ?
C35 Ca1 Ca1B C15 -102.0(5) . . . . ?
C40 Ca1 Ca1B C15 -48.8(5) . . . . ?
C14 Ca1 Ca1B C15 -32.88(17) . . . . ?
Si1 Ca1 Ca1B C15 104.8(3) . . . . ?
C12 Ca1 Ca1B C15 -105.5(2) . . . . ?
Si2 Ca1 Ca1B C15 160.7(3) . . . . ?
Si2B Ca1 Ca1B C15 159.7(4) . . . . ?
N2 Ca1 Ca1B Si2 -25.63(10) . . . . ?
N1 Ca1 Ca1B Si2 101.15(12) . . . . ?
C49 Ca1 Ca1B Si2 -88.27(12) . . . . ?
C35 Ca1 Ca1B Si2 97.3(5) . . . . ?
C40 Ca1 Ca1B Si2 150.4(3) . . . . ?
C14 Ca1 Ca1B Si2 166.4(3) . . . . ?
Si1 Ca1 Ca1B Si2 -55.96(10) . . . . ?
C12 Ca1 Ca1B Si2 93.78(12) . . . . ?
N2 Ca1 Ca1B Si2B -24.5(2) . . . . ?
N1 Ca1 Ca1B Si2B 102.2(2) . . . . ?
C49 Ca1 Ca1B Si2B -87.2(2) . . . . ?
C35 Ca1 Ca1B Si2B 98.4(5) . . . . ?
C40 Ca1 Ca1B Si2B 151.5(4) . . . . ?
C14 Ca1 Ca1B Si2B 167.5(4) . . . . ?
Si1 Ca1 Ca1B Si2B -54.9(2) . . . . ?
C12 Ca1 Ca1B Si2B 94.9(2) . . . . ?
C51 Si1 N2 Si2B -74.2(5) . . . . ?
C50 Si1 N2 Si2B 51.1(5) . . . . ?
C49 Si1 N2 Si2B 169.6(4) . . . . ?
Ca1B Si1 N2 Si2B -158.8(5) . . . . ?
Ca1 Si1 N2 Si2B 179.9(5) . . . . ?
C51 Si1 N2 Si2 -73.5(3) . . . . ?
C50 Si1 N2 Si2 51.8(3) . . . . ?
C49 Si1 N2 Si2 170.3(2) . . . . ?
Ca1B Si1 N2 Si2 -158.1(3) . . . . ?
Ca1 Si1 N2 Si2 -179.4(3) . . . . ?
C51 Si1 N2 Ca1B 84.6(2) . . . . ?
C50 Si1 N2 Ca1B -150.0(2) . . . . ?
C49 Si1 N2 Ca1B -31.5(2) . . . . ?
Ca1 Si1 N2 Ca1B -21.26(15) . . . . ?
C51 Si1 N2 Ca1 105.89(14) . . . . ?
C50 Si1 N2 Ca1 -128.76(11) . . . . ?
C49 Si1 N2 Ca1 -10.27(14) . . . . ?
Ca1B Si1 N2 Ca1 21.26(15) . . . . ?
C53B Si2B N2 Si1 -55.5(8) . . . . ?
C52B Si2B N2 Si1 -174.4(5) . . . . ?
C54B Si2B N2 Si1 65.8(8) . . . . ?
Ca1B Si2B N2 Si1 156.9(5) . . . . ?
Ca1 Si2B N2 Si1 -179.9(5) . . . . ?
C53B Si2B N2 Ca1B 147.6(6) . . . . ?
C52B Si2B N2 Ca1B 28.7(8) . . . . ?
C54B Si2B N2 Ca1B -91.1(7) . . . . ?
Ca1 Si2B N2 Ca1B 23.17(18) . . . . ?
C53B Si2B N2 Ca1 124.4(6) . . . . ?
C52B Si2B N2 Ca1 5.5(8) . . . . ?
C54B Si2B N2 Ca1 -114.3(6) . . . . ?
Ca1B Si2B N2 Ca1 -23.17(18) . . . . ?
C53 Si2 N2 Si1 -93.5(3) . . . . ?
C52 Si2 N2 Si1 148.8(2) . . . . ?
C54 Si2 N2 Si1 29.7(4) . . . . ?
Ca1B Si2 N2 Si1 156.6(3) . . . . ?
Ca1 Si2 N2 Si1 179.3(3) . . . . ?
C53 Si2 N2 Ca1B 109.8(3) . . . . ?
C52 Si2 N2 Ca1B -7.8(4) . . . . ?
C54 Si2 N2 Ca1B -126.9(4) . . . . ?
Ca1 Si2 N2 Ca1B 22.69(16) . . . . ?
C53 Si2 N2 Ca1 87.1(3) . . . . ?
C52 Si2 N2 Ca1 -30.5(4) . . . . ?
C54 Si2 N2 Ca1 -149.6(3) . . . . ?
Ca1B Si2 N2 Ca1 -22.69(16) . . . . ?
C12 N1 C1 C2 178.40(14) . . . . ?
Ca1 N1 C1 C2 19.2(2) . . . . ?
Ca1B N1 C1 C2 17.8(2) . . . . ?
C12 N1 C1 C6 0.36(15) . . . . ?
Ca1 N1 C1 C6 -158.83(10) . . . . ?
Ca1B N1 C1 C6 -160.26(12) . . . . ?
C12 N1 C1 Ca1B 160.62(16) . . . . ?
Ca1 N1 C1 Ca1B 1.42(10) . . . . ?
N1 C1 C2 C3 -178.96(13) . . . . ?
C6 C1 C2 C3 -1.1(2) . . . . ?
Ca1B C1 C2 C3 -166.81(14) . . . . ?
N1 C1 C2 C13 3.5(2) . . . . ?
C6 C1 C2 C13 -178.54(13) . . . . ?
Ca1B C1 C2 C13 15.70(14) . . . . ?
C1 C2 C3 C4 -0.3(2) . . . . ?
C13 C2 C3 C4 177.21(13) . . . . ?
C2 C3 C4 C5 1.2(2) . . . . ?
C2 C3 C4 C27 -173.05(14) . . . . ?
C3 C4 C5 C6 -0.7(2) . . . . ?
C27 C4 C5 C6 173.55(13) . . . . ?
C4 C5 C6 C1 -0.6(2) . . . . ?
C4 C5 C6 C7 179.33(14) . . . . ?
N1 C1 C6 C5 179.75(12) . . . . ?
C2 C1 C6 C5 1.5(2) . . . . ?
Ca1B C1 C6 C5 151.0(2) . . . . ?
N1 C1 C6 C7 -0.21(15) . . . . ?
C2 C1 C6 C7 -178.43(12) . . . . ?
Ca1B C1 C6 C7 -28.9(3) . . . . ?
C5 C6 C7 C8 -0.5(3) . . . . ?
C1 C6 C7 C8 179.49(15) . . . . ?
C5 C6 C7 C12 -179.99(15) . . . . ?
C1 C6 C7 C12 -0.04(14) . . . . ?
C12 C7 C8 C9 1.2(2) . . . . ?
C6 C7 C8 C9 -178.31(15) . . . . ?
C7 C8 C9 C10 -0.3(2) . . . . ?
C7 C8 C9 C31B -176.1(9) . . . . ?
C7 C8 C9 C31 178.89(14) . . . . ?
C8 C9 C10 C11 -1.5(2) . . . . ?
C31B C9 C10 C11 174.8(8) . . . . ?
C31 C9 C10 C11 179.27(15) . . . . ?
C9 C10 C11 C12 2.4(2) . . . . ?
C9 C10 C11 C35 -175.43(13) . . . . ?
C1 N1 C12 C11 -179.37(13) . . . . ?
Ca1 N1 C12 C11 -17.35(19) . . . . ?
Ca1B N1 C12 C11 -27.2(3) . . . . ?
C1 N1 C12 C7 -0.39(15) . . . . ?
Ca1 N1 C12 C7 161.62(9) . . . . ?
Ca1B N1 C12 C7 151.78(17) . . . . ?
C1 N1 C12 Ca1 -162.01(14) . . . . ?
Ca1B N1 C12 Ca1 -9.84(14) . . . . ?
C10 C11 C12 N1 177.47(13) . . . . ?
C35 C11 C12 N1 -4.7(2) . . . . ?
C10 C11 C12 C7 -1.4(2) . . . . ?
C35 C11 C12 C7 176.40(12) . . . . ?
C10 C11 C12 Ca1 167.01(12) . . . . ?
C35 C11 C12 Ca1 -15.15(13) . . . . ?
C8 C7 C12 N1 -179.33(12) . . . . ?
C6 C7 C12 N1 0.27(15) . . . . ?
C8 C7 C12 C11 -0.3(2) . . . . ?
C6 C7 C12 C11 179.34(12) . . . . ?
C8 C7 C12 Ca1 -158.71(12) . . . . ?
C6 C7 C12 Ca1 20.9(2) . . . . ?
C3 C2 C13 C18 50.2(2) . . . . ?
C1 C2 C13 C18 -132.35(16) . . . . ?
C3 C2 C13 C14 -124.87(17) . . . . ?
C1 C2 C13 C14 52.6(2) . . . . ?
C3 C2 C13 Ca1B 164.52(14) . . . . ?
C1 C2 C13 Ca1B -18.04(16) . . . . ?
C18 C13 C14 C15 -3.2(3) . . . . ?
C2 C13 C14 C15 171.97(16) . . . . ?
Ca1B C13 C14 C15 -99.42(19) . . . . ?
C18 C13 C14 Ca1B 96.18(16) . . . . ?
C2 C13 C14 Ca1B -88.61(16) . . . . ?
C18 C13 C14 Ca1 103.66(14) . . . . ?
C2 C13 C14 Ca1 -81.13(14) . . . . ?
Ca1B C13 C14 Ca1 7.48(8) . . . . ?
C13 C14 C15 C16 4.4(3) . . . . ?
Ca1B C14 C15 C16 -83.0(2) . . . . ?
Ca1 C14 C15 C16 -94.07(17) . . . . ?
C13 C14 C15 C19B -175.1(4) . . . . ?
Ca1B C14 C15 C19B 97.5(4) . . . . ?
Ca1 C14 C15 C19B 86.4(4) . . . . ?
C13 C14 C15 C19C -173.5(5) . . . . ?
Ca1B C14 C15 C19C 99.1(5) . . . . ?
Ca1 C14 C15 C19C 88.0(5) . . . . ?
C13 C14 C15 C19 -162.3(4) . . . . ?
Ca1B C14 C15 C19 110.3(4) . . . . ?
Ca1 C14 C15 C19 99.2(4) . . . . ?
C13 C14 C15 C19D -163.2(9) . . . . ?
Ca1B C14 C15 C19D 109.3(9) . . . . ?
Ca1 C14 C15 C19D 98.3(9) . . . . ?
C13 C14 C15 Ca1B 87.41(19) . . . . ?
Ca1 C14 C15 Ca1B -11.09(10) . . . . ?
C14 C15 C16 C17 -3.1(3) . . . . ?
C19B C15 C16 C17 176.4(4) . . . . ?
C19C C15 C16 C17 174.7(6) . . . . ?
C19 C15 C16 C17 163.7(4) . . . . ?
C19D C15 C16 C17 163.9(9) . . . . ?
Ca1B C15 C16 C17 -56.5(2) . . . . ?
C15 C16 C17 C18 0.5(3) . . . . ?
C15 C16 C17 C23 170.3(6) . . . . ?
C15 C16 C17 C23B -169.6(3) . . . . ?
C14 C13 C18 C17 0.6(3) . . . . ?
C2 C13 C18 C17 -174.57(15) . . . . ?
Ca1B C13 C18 C17 74.20(18) . . . . ?
C16 C17 C18 C13 0.8(3) . . . . ?
C23 C17 C18 C13 -170.1(6) . . . . ?
C23B C17 C18 C13 170.9(3) . . . . ?
C16 C15 C19 C21 72.1(7) . . . . ?
C14 C15 C19 C21 -121.5(6) . . . . ?
Ca1B C15 C19 C21 -58.6(7) . . . . ?
C16 C15 C19 C22 -45.1(8) . . . . ?
C14 C15 C19 C22 121.3(6) . . . . ?
Ca1B C15 C19 C22 -175.8(5) . . . . ?
C16 C15 C19 C20 -166.5(6) . . . . ?
C14 C15 C19 C20 -0.1(9) . . . . ?
Ca1B C15 C19 C20 62.8(8) . . . . ?
C16 C15 C19B C21B 166.5(5) . . . . ?
C14 C15 C19B C21B -14.0(8) . . . . ?
Ca1B C15 C19B C21B 46.6(7) . . . . ?
C16 C15 C19B C22B 43.6(8) . . . . ?
C14 C15 C19B C22B -136.9(6) . . . . ?
Ca1B C15 C19B C22B -76.3(7) . . . . ?
C16 C15 C19B C20B -76.2(6) . . . . ?
C14 C15 C19B C20B 103.3(6) . . . . ?
Ca1B C15 C19B C20B 163.9(5) . . . . ?
C16 C15 C19C C22C 14.5(11) . . . . ?
C14 C15 C19C C22C -167.7(8) . . . . ?
Ca1B C15 C19C C22C -109.5(9) . . . . ?
C16 C15 C19C C21C 135.4(8) . . . . ?
C14 C15 C19C C21C -46.9(10) . . . . ?
Ca1B C15 C19C C21C 11.4(10) . . . . ?
C16 C15 C19C C20C -104.3(9) . . . . ?
C14 C15 C19C C20C 73.5(10) . . . . ?
Ca1B C15 C19C C20C 131.7(9) . . . . ?
C16 C15 C19D C21D 108.4(13) . . . . ?
C14 C15 C19D C21D -84.7(14) . . . . ?
Ca1B C15 C19D C21D -23.8(15) . . . . ?
C16 C15 C19D C22D -9.7(16) . . . . ?
C14 C15 C19D C22D 157.3(13) . . . . ?
Ca1B C15 C19D C22D -141.8(13) . . . . ?
C16 C15 C19D C20D -132.8(14) . . . . ?
C14 C15 C19D C20D 34.1(17) . . . . ?
Ca1B C15 C19D C20D 95.0(15) . . . . ?
C16 C17 C23 C25 116.1(8) . . . . ?
C18 C17 C23 C25 -74.0(8) . . . . ?
C16 C17 C23 C26 -121.2(9) . . . . ?
C18 C17 C23 C26 48.7(10) . . . . ?
C16 C17 C23 C24 -4.1(11) . . . . ?
C18 C17 C23 C24 165.9(8) . . . . ?
C16 C17 C23B C25B 94.9(3) . . . . ?
C18 C17 C23B C25B -74.9(3) . . . . ?
C16 C17 C23B C26B -144.2(3) . . . . ?
C18 C17 C23B C26B 46.0(4) . . . . ?
C16 C17 C23B C24B -24.3(4) . . . . ?
C18 C17 C23B C24B 165.9(3) . . . . ?
C5 C4 C27 C29 -82.7(2) . . . . ?
C3 C4 C27 C29 91.4(2) . . . . ?
C5 C4 C27 C28 156.91(16) . . . . ?
C3 C4 C27 C28 -29.0(2) . . . . ?
C5 C4 C27 C30 36.9(2) . . . . ?
C3 C4 C27 C30 -149.00(16) . . . . ?
C8 C9 C31 C34 -113.60(18) . . . . ?
C10 C9 C31 C34 65.6(2) . . . . ?
C8 C9 C31 C33 126.77(19) . . . . ?
C10 C9 C31 C33 -54.1(2) . . . . ?
C8 C9 C31 C32 6.8(2) . . . . ?
C10 C9 C31 C32 -174.00(16) . . . . ?
C8 C9 C31B C33B 48.9(15) . . . . ?
C10 C9 C31B C33B -127.0(10) . . . . ?
C8 C9 C31B C34B 175.4(10) . . . . ?
C10 C9 C31B C34B -0.6(15) . . . . ?
C8 C9 C31B C32B -65.7(13) . . . . ?
C10 C9 C31B C32B 118.3(10) . . . . ?
C10 C11 C35 C36 -67.7(2) . . . . ?
C12 C11 C35 C36 114.55(17) . . . . ?
C10 C11 C35 C40 109.87(17) . . . . ?
C12 C11 C35 C40 -67.88(19) . . . . ?
C10 C11 C35 Ca1 -165.76(12) . . . . ?
C12 C11 C35 Ca1 16.49(14) . . . . ?
C40 C35 C36 C37 -1.1(2) . . . . ?
C11 C35 C36 C37 176.49(15) . . . . ?
Ca1 C35 C36 C37 -81.94(16) . . . . ?
C35 C36 C37 C38 -1.0(3) . . . . ?
C35 C36 C37 C41 -178.9(2) . . . . ?
C35 C36 C37 C41B -166.5(8) . . . . ?
C36 C37 C38 C39 1.0(3) . . . . ?
C41 C37 C38 C39 178.8(2) . . . . ?
C41B C37 C38 C39 167.9(8) . . . . ?
C37 C38 C39 C40 1.3(3) . . . . ?
C37 C38 C39 C45 -173.67(16) . . . . ?
C38 C39 C40 C35 -3.5(2) . . . . ?
C45 C39 C40 C35 171.22(15) . . . . ?
C38 C39 C40 Ca1 72.05(15) . . . . ?
C45 C39 C40 Ca1 -113.18(14) . . . . ?
C36 C35 C40 C39 3.5(2) . . . . ?
C11 C35 C40 C39 -174.15(14) . . . . ?
Ca1 C35 C40 C39 91.08(15) . . . . ?
C36 C35 C40 Ca1 -87.59(13) . . . . ?
C11 C35 C40 Ca1 94.77(13) . . . . ?
C38 C37 C41 C43 -98.4(3) . . . . ?
C36 C37 C41 C43 79.4(3) . . . . ?
C38 C37 C41 C44 21.6(5) . . . . ?
C36 C37 C41 C44 -160.7(4) . . . . ?
C38 C37 C41 C42 142.1(3) . . . . ?
C36 C37 C41 C42 -40.1(4) . . . . ?
C38 C37 C41B C42B 167.9(10) . . . . ?
C36 C37 C41B C42B -26.4(14) . . . . ?
C38 C37 C41B C44B 51.2(14) . . . . ?
C36 C37 C41B C44B -143.1(12) . . . . ?
C38 C37 C41B C43B -71.8(14) . . . . ?
C36 C37 C41B C43B 94.0(11) . . . . ?
C40 C39 C45 C48 9.5(2) . . . . ?
C38 C39 C45 C48 -175.82(17) . . . . ?
C40 C39 C45 C47 131.87(19) . . . . ?
C38 C39 C45 C47 -53.5(2) . . . . ?
C40 C39 C45 C46 -108.0(2) . . . . ?
C38 C39 C45 C46 66.6(2) . . . . ?
N2 Si1 C49 Ca1 7.70(10) . . . . ?
C51 Si1 C49 Ca1 -115.09(13) . . . . ?
C50 Si1 C49 Ca1 131.88(12) . . . . ?
Ca1B Si1 C49 Ca1 -13.57(10) . . . . ?
N2 Si1 C49 Ca1B 21.27(14) . . . . ?
C51 Si1 C49 Ca1B -101.52(16) . . . . ?
C50 Si1 C49 Ca1B 145.45(16) . . . . ?
Ca1 Si1 C49 Ca1B 13.57(10) . . . . ?
